data_4332874
loop_
_publ_author_name
'Sugiura, Tetsuya'
'Yoshikawa, Hirofumi'
'Awaga, Kunio'

_publ_section_title
;
 1D Helical Polymeric Chain with a Pseudo-53Screw Axis Formed by
 Cuprophilicity. Synthesis and Crystal Structure of Copper(I) Pivalate
;
_journal_issue 19
_journal_name_full 'Inorganic Chemistry'
_journal_page_first 7584
_journal_page_last 7586
_journal_paper_doi 10.1021/ic060989b
_journal_volume 45
_journal_year 2006
_chemical_formula_sum 'C93.3 H192.3 Cu16 O43.15'
_chemical_formula_weight 3021.56
_space_group_IT_number 2
_symmetry_cell_setting triclinic
_symmetry_space_group_name_Hall '-P 1'
_symmetry_space_group_name_H-M 'P -1'
_atom_sites_solution_hydrogens geom
_atom_sites_solution_primary direct
_atom_sites_solution_secondary difmap
_audit_creation_method SHELXL-97
_cell_angle_alpha 104.262(4)
_cell_angle_beta 95.862(4)
_cell_angle_gamma 110.846(7)
_cell_formula_units_Z 2
_cell_length_a 14.726(7)
_cell_length_b 18.861(9)
_cell_length_c 27.498(12)
_cell_measurement_reflns_used 9192
_cell_measurement_temperature 173(2)
_cell_measurement_theta_max 27.4835
_cell_measurement_theta_min 3.0043
_cell_volume 6764(5)
_computing_molecular_graphics 'ORTEP 3 for windows'
_computing_structure_refinement 'SHELXL-97 (Sheldrick, 1997)'
_computing_structure_solution 'SHELXS-97 (Sheldrick, 1990)'
_diffrn_ambient_temperature 173(2)
_diffrn_measured_fraction_theta_full 0.979
_diffrn_measured_fraction_theta_max 0.979
_diffrn_measurement_device_type 'Rigaku Mercury CCD diffractometer'
_diffrn_measurement_method \w
_diffrn_radiation_monochromator graphite
_diffrn_radiation_source 'fine-focus sealed tube'
_diffrn_radiation_type MoK\a
_diffrn_radiation_wavelength 0.71070
_diffrn_reflns_av_R_equivalents 0.0448
_diffrn_reflns_av_sigmaI/netI 0.0739
_diffrn_reflns_limit_h_max 17
_diffrn_reflns_limit_h_min -17
_diffrn_reflns_limit_k_max 22
_diffrn_reflns_limit_k_min -22
_diffrn_reflns_limit_l_max 31
_diffrn_reflns_limit_l_min -32
_diffrn_reflns_number 44570
_diffrn_reflns_theta_full 25.00
_diffrn_reflns_theta_max 25.00
_diffrn_reflns_theta_min 3.01
_exptl_absorpt_coefficient_mu 2.527
_exptl_absorpt_correction_T_max 1.0000
_exptl_absorpt_correction_T_min 0.6872
_exptl_absorpt_correction_type multi-scan
_exptl_crystal_colour green
_exptl_crystal_density_diffrn 1.484
_exptl_crystal_density_method 'not measured'
_exptl_crystal_description plate
_exptl_crystal_F_000 3123
_exptl_crystal_size_max 0.3
_exptl_crystal_size_mid 0.2
_exptl_crystal_size_min 0.1
_refine_diff_density_max 0.938
_refine_diff_density_min -1.091
_refine_diff_density_rms 0.120
_refine_ls_extinction_method none
_refine_ls_goodness_of_fit_ref 1.052
_refine_ls_hydrogen_treatment mixed
_refine_ls_matrix_type full
_refine_ls_number_parameters 1354
_refine_ls_number_reflns 23345
_refine_ls_number_restraints 100
_refine_ls_restrained_S_all 1.152
_refine_ls_R_factor_all 0.1016
_refine_ls_R_factor_gt 0.0723
_refine_ls_shift/su_max 0.002
_refine_ls_shift/su_mean 0.000
_refine_ls_structure_factor_coef Fsqd
_refine_ls_weighting_details 'calc w=1/[\s^2^(Fo^2^)+(0.0839P)^2^+25.9164P] where P=(Fo^2^+2Fc^2^)/3'
_refine_ls_weighting_scheme calc
_refine_ls_wR_factor_gt 0.1759
_refine_ls_wR_factor_ref 0.1971
_reflns_number_gt 17057
_reflns_number_total 23345
_reflns_threshold_expression >2sigma(I)
_cod_data_source_file ic060989bsup2.cif
_cod_data_source_block cu16cluster
_cod_depositor_comments
;
The following automatic conversions were performed:

'_exptl_absorpt_correction_type' value 'Multi-scan' changed to
'multi-scan' according to
/home/saulius/struct/CIF-dictionaries/cif_core.dic dictionary named
'cif_core.dic' version 2.4.2 from 2011-04-26.

Automatic conversion script
Id: cif_fix_values 1891 2012-01-12 08:04:46Z andrius 
;
_cod_original_sg_symbol_H-M P-1
_cod_database_code 4332874

loop_
_symmetry_equiv_pos_as_xyz
'x, y, z'
'-x, -y, -z'

loop_
_atom_site_label
_atom_site_type_symbol
_atom_site_fract_x
_atom_site_fract_y
_atom_site_fract_z
_atom_site_U_iso_or_equiv
_atom_site_adp_type
_atom_site_occupancy
_atom_site_symmetry_multiplicity
_atom_site_calc_flag
_atom_site_refinement_flags
_atom_site_disorder_assembly
_atom_site_disorder_group
Cu1 Cu 0.81785(8) 0.47473(5) 0.14074(3) 0.0375(2) Uani 1 1 d . A .
Cu7 Cu 0.80226(8) 0.58903(6) 0.36256(4) 0.0385(2) Uani 1 1 d . . .
Cu15 Cu 0.66341(8) 0.40949(5) 0.35605(4) 0.0376(2) Uani 1 1 d . . .
Cu12 Cu 0.68040(8) 0.28731(5) 0.25253(3) 0.0365(2) Uani 1 1 d . . .
Cu9 Cu 0.67515(8) 0.29373(6) 0.13396(4) 0.0444(3) Uani 1 1 d . . .
Cu3 Cu 0.70664(8) 0.54926(6) 0.23924(4) 0.0398(2) Uani 1 1 d . . .
Cu2 Cu 0.82002(8) 0.63512(6) 0.17313(3) 0.0404(2) Uani 1 1 d . A .
Cu14 Cu 0.37574(8) 0.10318(6) 0.21916(4) 0.0419(2) Uani 1 1 d . . .
Cu4 Cu 0.91044(8) 0.57732(6) 0.26162(3) 0.0384(2) Uani 1 1 d . A .
Cu10 Cu 0.48509(8) 0.20918(6) 0.15775(4) 0.0446(3) Uani 1 1 d . A .
Cu11 Cu 0.56913(8) 0.37412(6) 0.22964(4) 0.0408(2) Uani 1 1 d . A .
Cu13 Cu 0.58708(8) 0.12422(6) 0.24627(4) 0.0383(2) Uani 1 1 d . A .
Cu8 Cu 0.81503(8) 0.71007(6) 0.30845(4) 0.0446(3) Uani 1 1 d . A .
Cu16 Cu 0.47608(8) 0.27477(6) 0.29314(4) 0.0446(3) Uani 1 1 d . A .
Cu6 Cu 0.92568(9) 0.80951(6) 0.24367(4) 0.0466(3) Uani 1 1 d . A .
Cu5 Cu 1.05852(8) 0.73058(6) 0.27076(4) 0.0447(3) Uani 1 1 d . . .
O1 O 0.8096(4) 0.5478(3) 0.20209(19) 0.0374(12) Uani 1 1 d . A .
O3 O 0.6134(4) 0.2965(3) 0.19265(19) 0.0384(13) Uani 1 1 d . A .
O2 O 0.8161(4) 0.6042(3) 0.2972(2) 0.0435(14) Uani 1 1 d . A .
O11 O 0.4830(4) 0.1373(3) 0.2787(2) 0.0447(14) Uani 1 1 d . A .
O9 O 0.9895(5) 0.7925(3) 0.3028(2) 0.0473(14) Uani 1 1 d . A .
O12 O 0.4842(4) 0.0919(3) 0.1870(2) 0.0434(13) Uani 1 1 d . A .
O5 O 0.7866(4) 0.6920(3) 0.2338(2) 0.0431(13) Uani 1 1 d . . .
H303 H 0.7255 0.6726 0.2265 0.065 Uiso 1 1 d . . .
O10 O 0.9942(5) 0.7450(3) 0.2116(2) 0.0503(15) Uani 1 1 d . A .
O18 O 0.7578(5) 0.2388(3) 0.2126(2) 0.0473(14) Uani 1 1 d . A .
O43 O 0.9979(5) 0.5515(3) 0.2174(2) 0.0469(14) Uani 1 1 d . . .
O4 O 0.6060(4) 0.3419(4) 0.2864(2) 0.0472(14) Uani 1 1 d . A .
O19 O 0.6793(4) 0.1543(3) 0.3094(2) 0.0457(14) Uani 1 1 d . . .
O20 O 0.6833(5) 0.1107(3) 0.2068(2) 0.0485(15) Uani 1 1 d . . .
O39 O 1.0038(5) 0.6054(4) 0.3261(2) 0.0488(15) Uani 1 1 d . . .
O6 O 0.4302(4) 0.2362(3) 0.2179(2) 0.0437(13) Uani 1 1 d . A .
H302 H 0.3821 0.2465 0.2100 0.066 Uiso 1 1 d . . .
O23 O 0.3549(5) 0.1427(4) 0.1128(2) 0.0592(18) Uani 1 1 d . . .
O33 O 0.7437(5) 0.2846(3) 0.3173(2) 0.0469(14) Uani 1 1 d . A .
O40 O 1.1212(5) 0.6694(4) 0.2315(2) 0.0524(15) Uani 1 1 d . A .
O17 O 0.2780(4) 0.0606(3) 0.1558(2) 0.0519(16) Uani 1 1 d . A .
O26 O 0.6053(5) 0.5171(5) 0.1765(3) 0.074(2) Uani 1 1 d . A .
O24 O 0.8215(5) 0.4073(3) 0.0752(2) 0.0516(16) Uani 1 1 d . A .
O37 O 0.7946(5) 0.6984(3) 0.1316(2) 0.0531(16) Uani 1 1 d . . .
O34 O 0.3415(6) 0.2351(4) 0.3046(3) 0.0628(18) Uani 1 1 d . . .
O35 O 0.2732(5) 0.1061(4) 0.2569(2) 0.0543(16) Uani 1 1 d . A .
O7 O 0.7903(5) 0.3884(3) 0.1688(2) 0.0598(19) Uani 1 1 d . A .
H301 H 0.7827 0.4045 0.1983 0.090 Uiso 1 1 d . . .
O36 O 1.1194(5) 0.7245(4) 0.3342(2) 0.0556(16) Uani 1 1 d . A .
O21 O 0.8772(6) 0.8828(4) 0.2825(3) 0.0603(17) Uani 1 1 d . . .
O28 O 0.6150(5) 0.5600(4) 0.2842(3) 0.069(2) Uani 1 1 d . A .
O22 O 0.8739(6) 0.8250(3) 0.1811(2) 0.0586(18) Uani 1 1 d . . .
O25 O 0.7818(5) 0.8037(4) 0.3225(3) 0.0651(19) Uani 1 1 d . . .
O15 O 0.8491(5) 0.5668(3) 0.1187(2) 0.0577(18) Uani 1 1 d . . .
O29 O 0.7265(6) 0.2826(4) 0.0714(3) 0.070(2) Uani 1 1 d . A .
O31 O 0.5237(7) 0.3908(4) 0.1655(3) 0.087(3) Uani 1 1 d . . .
O32 O 0.5070(6) 0.4374(4) 0.2695(3) 0.073(2) Uani 1 1 d . . .
C1 C 1.0809(7) 0.5957(5) 0.2111(3) 0.042(2) Uani 1 1 d . A .
O16 O 0.5593(6) 0.2003(4) 0.1050(2) 0.078(3) Uani 1 1 d . A .
C2 C 0.7373(6) 0.2256(5) 0.3331(3) 0.042(2) Uani 1 1 d . A .
C8 C 0.7486(7) 0.1671(5) 0.1977(3) 0.043(2) Uani 1 1 d . A .
C17 C 1.0295(7) 0.8474(5) 0.3537(3) 0.055(2) Uani 1 1 d . . .
H1 H 1.0376 0.8186 0.3774 0.066 Uiso 1 1 calc R A .
H2 H 0.9828 0.8710 0.3636 0.066 Uiso 1 1 calc R . .
C5 C 0.2806(8) 0.0856(5) 0.1174(3) 0.052(2) Uani 1 1 d . A .
C10 C 1.0797(8) 0.6648(6) 0.3496(3) 0.051(2) Uani 1 1 d . A .
C13 C 0.4710(8) 0.0269(5) 0.1433(4) 0.057(3) Uani 1 1 d . . .
H3 H 0.5344 0.0340 0.1335 0.069 Uiso 1 1 calc R A .
H4 H 0.4260 0.0262 0.1146 0.069 Uiso 1 1 calc R . .
C14 C 0.4694(8) 0.1189(7) 0.3258(4) 0.070(3) Uani 1 1 d . . .
H5 H 0.4141 0.1306 0.3365 0.084 Uiso 1 1 calc R A .
H6 H 0.5285 0.1532 0.3522 0.084 Uiso 1 1 calc R . .
C15 C 1.0416(8) 0.7565(6) 0.1700(4) 0.060(3) Uani 1 1 d . . .
H7 H 0.9971 0.7620 0.1441 0.072 Uiso 1 1 calc R A .
H8 H 1.0542 0.7097 0.1548 0.072 Uiso 1 1 calc R . .
C4 C 0.5400(7) 0.5109(6) 0.2905(4) 0.052(2) Uani 1 1 d . A .
C16 C 0.8716(8) 0.5753(6) 0.0711(3) 0.053(2) Uani 1 1 d . A .
H9 H 0.9150 0.5483 0.0613 0.063 Uiso 1 1 calc R . .
H10 H 0.9073 0.6314 0.0752 0.063 Uiso 1 1 calc R . .
C7 C 0.8077(7) 0.2403(5) 0.3829(3) 0.047(2) Uani 1 1 d . . .
C12 C 0.8215(9) 0.7730(6) 0.1409(4) 0.061(3) Uani 1 1 d . A .
C6 C 0.7855(8) 0.3323(5) 0.0547(4) 0.055(2) Uani 1 1 d . . .
C9 C 1.1361(7) 0.5561(6) 0.1770(3) 0.052(2) Uani 1 1 d . . .
C11 C 0.5451(7) 0.4496(6) 0.1509(4) 0.053(2) Uani 1 1 d . A .
C18 C 0.8172(8) 0.8682(6) 0.3102(4) 0.059(3) Uani 1 1 d . A .
C26 C 0.8972(8) 0.2236(7) 0.3671(4) 0.066(3) Uani 1 1 d . A .
H11 H 0.9296 0.2594 0.3488 0.099 Uiso 1 1 calc R . .
H12 H 0.8747 0.1697 0.3453 0.099 Uiso 1 1 calc R . .
H13 H 0.9432 0.2313 0.3972 0.099 Uiso 1 1 calc R . .
C33 C 0.7803(8) 0.5422(6) 0.0287(3) 0.060(3) Uani 1 1 d . . .
H14 H 0.7357 0.5681 0.0383 0.072 Uiso 1 1 calc R A .
H15 H 0.7455 0.4855 0.0232 0.072 Uiso 1 1 calc R . .
C22 C 0.8212(7) 0.1469(5) 0.1671(4) 0.051(2) Uani 1 1 d . . .
C20 C 0.2719(8) 0.1671(7) 0.2883(4) 0.056(3) Uani 1 1 d . A .
C35 C 1.1282(9) 0.9127(6) 0.3576(4) 0.073(3) Uani 1 1 d . A .
H16 H 1.1205 0.9431 0.3348 0.087 Uiso 1 1 calc R . .
H17 H 1.1754 0.8898 0.3474 0.087 Uiso 1 1 calc R . .
C27 C 0.7604(8) 0.1815(6) 0.4111(4) 0.067(3) Uani 1 1 d . A .
H18 H 0.8059 0.1925 0.4423 0.100 Uiso 1 1 calc R . .
H19 H 0.7447 0.1283 0.3898 0.100 Uiso 1 1 calc R . .
H20 H 0.7006 0.1865 0.4192 0.100 Uiso 1 1 calc R . .
C34 C 0.8120(10) 0.5566(8) -0.0211(4) 0.078(3) Uani 1 1 d . A .
H21 H 0.7542 0.5355 -0.0482 0.117 Uiso 1 1 calc R . .
H22 H 0.8559 0.5306 -0.0304 0.117 Uiso 1 1 calc R . .
H23 H 0.8457 0.6128 -0.0155 0.117 Uiso 1 1 calc R . .
C28 C 0.8473(8) 0.3276(6) 0.4160(4) 0.073(3) Uani 1 1 d . A .
H24 H 0.8781 0.3615 0.3963 0.109 Uiso 1 1 calc R . .
H25 H 0.8953 0.3362 0.4455 0.109 Uiso 1 1 calc R . .
H26 H 0.7933 0.3399 0.4269 0.109 Uiso 1 1 calc R . .
C23 C 1.0685(8) 0.4737(6) 0.1416(4) 0.069(3) Uani 1 1 d . A .
H27 H 1.1064 0.4515 0.1210 0.104 Uiso 1 1 calc R . .
H28 H 1.0166 0.4776 0.1196 0.104 Uiso 1 1 calc R . .
H29 H 1.0396 0.4399 0.1617 0.104 Uiso 1 1 calc R . .
C24 C 1.2191(9) 0.5520(7) 0.2134(5) 0.075(3) Uani 1 1 d . A .
H30 H 1.2599 0.6044 0.2359 0.113 Uiso 1 1 calc R . .
H31 H 1.2590 0.5309 0.1937 0.113 Uiso 1 1 calc R . .
H32 H 1.1902 0.5179 0.2334 0.113 Uiso 1 1 calc R . .
C29 C 0.1916(8) 0.0440(6) 0.0731(4) 0.062(3) Uani 1 1 d . . .
C21 C 0.4832(9) 0.5426(7) 0.3288(4) 0.065(3) Uani 1 1 d . . .
C30 C 0.4924(8) 0.4380(7) 0.0962(4) 0.066(3) Uani 1 1 d . . .
C25 C 1.1832(10) 0.6097(7) 0.1447(4) 0.077(3) Uani 1 1 d . A .
H33 H 1.2252 0.6620 0.1670 0.115 Uiso 1 1 calc R . .
H34 H 1.1317 0.6131 0.1222 0.115 Uiso 1 1 calc R . .
H35 H 1.2220 0.5875 0.1249 0.115 Uiso 1 1 calc R . .
C31 C 1.1356(10) 0.6664(7) 0.4009(4) 0.073(3) Uani 1 1 d . . .
C19 C 0.7823(9) 0.9355(6) 0.3341(5) 0.074(3) Uani 1 1 d . . .
O41 O 0.8679(5) 0.4298(4) 0.2702(3) 0.0645(18) Uiso 1 1 d . . .
H36 H 0.8555 0.4098 0.2390 0.097 Uiso 1 1 calc R . .
C36 C 0.8156(11) 0.3006(6) 0.0041(4) 0.085(4) Uani 1 1 d . A .
C43 C 0.7942(13) 0.8013(6) 0.0957(5) 0.096(5) Uani 1 1 d . . .
C46 C 0.5307(10) 0.1418(8) 0.0539(4) 0.091(4) Uani 1 1 d . . .
H37 H 0.5882 0.1338 0.0435 0.109 Uiso 1 1 calc R A .
H38 H 0.4819 0.0911 0.0539 0.109 Uiso 1 1 calc R . .
C37 C 0.1772(9) 0.1563(8) 0.3086(5) 0.077(3) Uani 1 1 d . . .
C50 C 1.0990(11) 0.3978(8) 0.3077(5) 0.096(4) Uiso 1 1 d . . .
H39 H 1.1618 0.4134 0.2974 0.145 Uiso 1 1 calc R . .
H40 H 1.0689 0.3408 0.2991 0.145 Uiso 1 1 calc R . .
H41 H 1.1092 0.4210 0.3441 0.145 Uiso 1 1 calc R . .
C51 C 0.9365(7) 0.4065(5) 0.2928(3) 0.083(3) Uiso 1 1 d . . .
H42 H 0.9070 0.3490 0.2849 0.099 Uiso 1 1 calc R . .
H43 H 0.9477 0.4289 0.3297 0.099 Uiso 1 1 calc R . .
C38 C 0.1956(7) 0.0871(5) 0.0335(3) 0.101(5) Uani 1 1 d R A .
H44 H 0.1982 0.1394 0.0493 0.151 Uiso 1 1 calc R . .
H45 H 0.1374 0.0581 0.0065 0.151 Uiso 1 1 calc R . .
H46 H 0.2538 0.0914 0.0196 0.151 Uiso 1 1 calc R . .
C41 C 1.1921(10) 0.7535(8) 0.4353(4) 0.116(6) Uani 1 1 d . A .
H47 H 1.2347 0.7835 0.4169 0.174 Uiso 1 1 calc R . .
H48 H 1.2315 0.7547 0.4657 0.174 Uiso 1 1 calc R . .
H49 H 1.1453 0.7765 0.4445 0.174 Uiso 1 1 calc R . .
C44 C 0.7599(12) 0.9714(8) 0.2935(6) 0.108(5) Uani 1 1 d . A .
H50 H 0.7047 0.9321 0.2672 0.161 Uiso 1 1 calc R . .
H51 H 0.8171 0.9893 0.2788 0.161 Uiso 1 1 calc R . .
H52 H 0.7437 1.0158 0.3088 0.161 Uiso 1 1 calc R . .
C49 C 0.4500(12) 0.0352(9) 0.3219(6) 0.109(5) Uani 1 1 d . A .
H53 H 0.5048 0.0227 0.3113 0.131 Uiso 1 1 calc R . .
H54 H 0.3900 0.0002 0.2963 0.131 Uiso 1 1 calc R . .
C47 C 0.5479(11) 0.3986(10) 0.0596(5) 0.103(5) Uani 1 1 d . A .
H55 H 0.6164 0.4341 0.0662 0.155 Uiso 1 1 calc R . .
H56 H 0.5175 0.3879 0.0245 0.155 Uiso 1 1 calc R . .
H57 H 0.5437 0.3496 0.0656 0.155 Uiso 1 1 calc R . .
C48 C 0.4895(10) 0.1745(9) 0.0203(5) 0.098(4) Uani 1 1 d . A .
H58 H 0.5391 0.2233 0.0182 0.117 Uiso 1 1 calc R . .
H59 H 0.4339 0.1851 0.0314 0.117 Uiso 1 1 calc R . .
C40 C 0.8868(12) 0.3643(8) -0.0107(5) 0.111(6) Uani 1 1 d . . .
H60 H 0.8606 0.4038 -0.0122 0.166 Uiso 1 1 calc R A .
H61 H 0.8982 0.3425 -0.0438 0.166 Uiso 1 1 calc R . .
H62 H 0.9483 0.3883 0.0142 0.166 Uiso 1 1 calc R . .
C52 C 1.0285(11) 0.4276(9) 0.2788(6) 0.102(4) Uiso 1 1 d . . .
H63 H 1.0597 0.4851 0.2869 0.123 Uiso 1 1 calc R . .
H64 H 1.0190 0.4046 0.2421 0.123 Uiso 1 1 calc R . .
C42 C 1.1675(11) 0.9683(7) 0.4137(5) 0.106(5) Uani 1 1 d . . .
H65 H 1.2303 1.0101 0.4163 0.159 Uiso 1 1 calc R A .
H66 H 1.1758 0.9381 0.4360 0.159 Uiso 1 1 calc R . .
H67 H 1.1208 0.9910 0.4235 0.159 Uiso 1 1 calc R . .
C45 C 0.8709(11) 0.9978(8) 0.3761(6) 0.109(5) Uani 1 1 d . A .
H68 H 0.8541 1.0412 0.3926 0.163 Uiso 1 1 calc R . .
H69 H 0.9272 1.0173 0.3610 0.163 Uiso 1 1 calc R . .
H70 H 0.8870 0.9739 0.4009 0.163 Uiso 1 1 calc R . .
C56 C 1.0670(12) 0.6149(10) 0.4252(5) 0.123(6) Uani 1 1 d . A .
H71 H 1.0361 0.5616 0.4020 0.185 Uiso 1 1 calc R . .
H72 H 1.0169 0.6348 0.4331 0.185 Uiso 1 1 calc R . .
H73 H 1.1033 0.6148 0.4562 0.185 Uiso 1 1 calc R . .
C63 C 0.8773(11) 0.1128(11) 0.1963(6) 0.119(6) Uani 1 1 d . A .
H74 H 0.8312 0.0672 0.2030 0.178 Uiso 1 1 calc R . .
H75 H 0.9159 0.1522 0.2282 0.178 Uiso 1 1 calc R . .
H76 H 0.9206 0.0970 0.1764 0.178 Uiso 1 1 calc R . .
C66 C 0.3874(9) 0.3803(10) 0.0843(5) 0.114(6) Uani 1 1 d . A .
H77 H 0.3848 0.3325 0.0917 0.171 Uiso 1 1 calc R . .
H78 H 0.3595 0.3677 0.0486 0.171 Uiso 1 1 calc R . .
H79 H 0.3501 0.4033 0.1048 0.171 Uiso 1 1 calc R . .
C57 C 1.2138(12) 0.6338(11) 0.3866(6) 0.133(7) Uani 1 1 d . A .
H80 H 1.2582 0.6675 0.3708 0.200 Uiso 1 1 calc R . .
H81 H 1.1816 0.5809 0.3631 0.200 Uiso 1 1 calc R . .
H82 H 1.2507 0.6325 0.4170 0.200 Uiso 1 1 calc R . .
C64 C 0.7621(11) 0.0837(11) 0.1165(5) 0.129(7) Uani 1 1 d . A .
H83 H 0.7173 0.0375 0.1232 0.194 Uiso 1 1 calc R . .
H84 H 0.8069 0.0693 0.0970 0.194 Uiso 1 1 calc R . .
H85 H 0.7249 0.1042 0.0974 0.194 Uiso 1 1 calc R . .
C65 C 0.4292(13) -0.0520(8) 0.1549(6) 0.102(5) Uani 1 1 d . A .
H86 H 0.3717 -0.0543 0.1698 0.122 Uiso 1 1 calc R . .
H87 H 0.4063 -0.0948 0.1227 0.122 Uiso 1 1 calc R . .
C58 C 0.5056(14) 0.5153(9) 0.0870(6) 0.136(7) Uani 1 1 d . A .
H88 H 0.5751 0.5491 0.0953 0.204 Uiso 1 1 calc R . .
H89 H 0.4712 0.5406 0.1082 0.204 Uiso 1 1 calc R . .
H90 H 0.4791 0.5060 0.0516 0.204 Uiso 1 1 calc R . .
C59 C 0.1858(13) -0.0388(7) 0.0492(6) 0.131(7) Uani 1 1 d . A .
H91 H 0.1300 -0.0665 0.0208 0.196 Uiso 1 1 calc R . .
H92 H 0.1779 -0.0669 0.0743 0.196 Uiso 1 1 calc R . .
H93 H 0.2458 -0.0357 0.0374 0.196 Uiso 1 1 calc R . .
C60 C 0.6954(14) 0.7448(8) 0.0634(6) 0.150(9) Uani 1 1 d . A .
H94 H 0.6945 0.6920 0.0531 0.225 Uiso 1 1 calc R . .
H95 H 0.6831 0.7604 0.0335 0.225 Uiso 1 1 calc R . .
H96 H 0.6448 0.7455 0.0827 0.225 Uiso 1 1 calc R . .
C61 C 0.8029(16) 0.8835(8) 0.1139(5) 0.147(9) Uani 1 1 d . A .
H97 H 0.8684 0.9167 0.1342 0.220 Uiso 1 1 calc R . .
H98 H 0.7545 0.8862 0.1344 0.220 Uiso 1 1 calc R . .
H99 H 0.7916 0.9015 0.0850 0.220 Uiso 1 1 calc R . .
C55 C 0.0910(11) 0.0808(12) 0.2746(7) 0.133(7) Uani 1 1 d . A .
H100 H 0.1082 0.0358 0.2723 0.200 Uiso 1 1 calc R . .
H101 H 0.0774 0.0856 0.2409 0.200 Uiso 1 1 calc R . .
H102 H 0.0330 0.0736 0.2891 0.200 Uiso 1 1 calc R . .
C67 C 0.6946(14) 0.9054(10) 0.3576(8) 0.144(7) Uani 1 1 d . A .
H103 H 0.6394 0.8656 0.3314 0.216 Uiso 1 1 calc R . .
H104 H 0.6772 0.9487 0.3735 0.216 Uiso 1 1 calc R . .
H105 H 0.7110 0.8824 0.3830 0.216 Uiso 1 1 calc R . .
C62 C 0.0991(10) 0.0378(10) 0.0955(6) 0.113(5) Uani 1 1 d . A .
H106 H 0.1016 0.0902 0.1106 0.169 Uiso 1 1 calc R . .
H107 H 0.0970 0.0111 0.1212 0.169 Uiso 1 1 calc R . .
H108 H 0.0408 0.0080 0.0686 0.169 Uiso 1 1 calc R . .
C54 C 0.1936(12) 0.1414(11) 0.3593(6) 0.127(6) Uani 1 1 d . A .
H109 H 0.2105 0.0959 0.3548 0.190 Uiso 1 1 calc R . .
H110 H 0.1340 0.1317 0.3726 0.190 Uiso 1 1 calc R . .
H111 H 0.2469 0.1872 0.3830 0.190 Uiso 1 1 calc R . .
C75 C 0.4529(13) 0.1031(11) -0.0352(5) 0.145(8) Uani 1 1 d . . .
H112 H 0.4246 0.1197 -0.0611 0.217 Uiso 1 1 calc R A .
H113 H 0.4039 0.0556 -0.0320 0.217 Uiso 1 1 calc R . .
H114 H 0.5089 0.0926 -0.0446 0.217 Uiso 1 1 calc R . .
C76 C 1.1363(11) 0.8273(10) 0.1856(6) 0.137(8) Uani 1 1 d . A .
H115 H 1.1812 0.8170 0.2086 0.164 Uiso 1 1 calc R . .
H116 H 1.1634 0.8290 0.1550 0.164 Uiso 1 1 calc R . .
C72 C 0.1503(14) 0.2251(12) 0.3112(9) 0.187(11) Uani 1 1 d . A .
H117 H 0.0902 0.2168 0.3239 0.280 Uiso 1 1 calc R . .
H118 H 0.1402 0.2307 0.2775 0.280 Uiso 1 1 calc R . .
H119 H 0.2029 0.2725 0.3338 0.280 Uiso 1 1 calc R . .
C77 C 1.1422(17) 0.8976(11) 0.2071(8) 0.240(17) Uani 1 1 d . . .
H120 H 1.2103 0.9345 0.2151 0.360 Uiso 1 1 calc R A .
H121 H 1.1173 0.8989 0.2381 0.360 Uiso 1 1 calc R . .
H122 H 1.1033 0.9122 0.1842 0.360 Uiso 1 1 calc R . .
C73 C 0.7287(15) 0.265(2) -0.0358(6) 0.40(3) Uani 1 1 d . . .
H123 H 0.7043 0.3049 -0.0394 0.596 Uiso 1 1 calc R A .
H124 H 0.6786 0.2238 -0.0273 0.596 Uiso 1 1 calc R . .
H125 H 0.7446 0.2429 -0.0674 0.596 Uiso 1 1 calc R . .
C74 C 0.853(4) 0.2457(16) 0.0103(12) 0.41(4) Uani 1 1 d . . .
H126 H 0.9111 0.2711 0.0373 0.618 Uiso 1 1 calc R A .
H127 H 0.8698 0.2235 -0.0211 0.618 Uiso 1 1 calc R . .
H128 H 0.8037 0.2040 0.0189 0.618 Uiso 1 1 calc R . .
C78 C 0.3842(15) 0.512(2) 0.3082(8) 0.32(3) Uani 1 1 d . A .
H129 H 0.3738 0.5229 0.2764 0.486 Uiso 1 1 calc R . .
H130 H 0.3512 0.5348 0.3317 0.486 Uiso 1 1 calc R . .
H131 H 0.3576 0.4549 0.3021 0.486 Uiso 1 1 calc R . .
C79 C 0.499(3) 0.524(2) 0.3736(8) 0.33(3) Uani 1 1 d . A .
H132 H 0.5686 0.5453 0.3878 0.502 Uiso 1 1 calc R . .
H133 H 0.4720 0.4670 0.3663 0.502 Uiso 1 1 calc R . .
H134 H 0.4661 0.5461 0.3978 0.502 Uiso 1 1 calc R . .
C106 C 0.8920(14) 0.2184(9) 0.1567(8) 0.162(10) Uani 1 1 d . A .
H135 H 0.9367 0.2035 0.1375 0.243 Uiso 1 1 calc R . .
H136 H 0.9293 0.2583 0.1887 0.243 Uiso 1 1 calc R . .
H137 H 0.8555 0.2393 0.1374 0.243 Uiso 1 1 calc R . .
C105 C 0.4971(18) -0.0663(9) 0.1889(8) 0.171(10) Uani 1 1 d . . .
H138 H 0.4637 -0.1166 0.1946 0.256 Uiso 1 1 calc R A .
H139 H 0.5201 -0.0246 0.2210 0.256 Uiso 1 1 calc R . .
H140 H 0.5527 -0.0673 0.1737 0.256 Uiso 1 1 calc R . .
O42 O 0.6026(15) 0.6890(11) 0.2007(7) 0.212(7) Uiso 1 1 d D . .
H141 H 0.6287 0.7199 0.1819 0.318 Uiso 1 1 d . . .
C104 C 0.4379(18) 0.0219(17) 0.3739(10) 0.239(15) Uani 1 1 d . . .
H142 H 0.4257 -0.0325 0.3713 0.359 Uiso 1 1 calc R A .
H143 H 0.3830 0.0336 0.3839 0.359 Uiso 1 1 calc R . .
H144 H 0.4976 0.0565 0.3991 0.359 Uiso 1 1 calc R . .
C103 C 0.8803(18) 0.8023(13) 0.0624(6) 0.177(11) Uani 1 1 d . A .
H145 H 0.8789 0.7495 0.0504 0.266 Uiso 1 1 calc R . .
H146 H 0.9442 0.8376 0.0838 0.266 Uiso 1 1 calc R . .
H147 H 0.8684 0.8203 0.0336 0.266 Uiso 1 1 calc R . .
C102 C 0.521(3) 0.6259(14) 0.3454(16) 0.42(4) Uani 1 1 d . A .
H148 H 0.5903 0.6468 0.3600 0.633 Uiso 1 1 calc R . .
H149 H 0.4865 0.6431 0.3708 0.633 Uiso 1 1 calc R . .
H150 H 0.5105 0.6448 0.3168 0.633 Uiso 1 1 calc R . .
C101 C 0.540(3) 0.717(2) 0.2261(14) 0.31(2) Uiso 1 1 d D . .
H151 H 0.5756 0.7710 0.2494 0.378 Uiso 1 1 calc R . .
H152 H 0.5046 0.6827 0.2447 0.378 Uiso 1 1 calc R . .
C100 C 0.469(3) 0.712(2) 0.1287(15) 0.36(2) Uiso 1 1 d D . .
H153 H 0.4118 0.7202 0.1160 0.539 Uiso 1 1 calc R . .
H154 H 0.4640 0.6601 0.1092 0.539 Uiso 1 1 calc R . .
H155 H 0.5280 0.7518 0.1253 0.539 Uiso 1 1 calc R . .
C99 C 0.474(3) 0.716(3) 0.1820(15) 0.45(3) Uiso 1 1 d D . .
H156 H 0.4129 0.6715 0.1803 0.542 Uiso 1 1 calc R . .
H157 H 0.4606 0.7628 0.1956 0.542 Uiso 1 1 calc R . .
O14 O 0.5453(6) 0.3290(4) 0.3645(3) 0.057(2) Uani 0.850(3) 1 d P A 1
C53 C 0.5079(10) 0.3290(7) 0.4086(4) 0.093(5) Uani 0.850(3) 1 d P A 1
H158 H 0.5172 0.3838 0.4244 0.140 Uiso 0.85 1 calc P A 1
H159 H 0.4368 0.2991 0.3969 0.140 Uiso 0.85 1 calc P A 1
C98 C 0.5348(14) 0.3034(9) 0.4480(5) 0.133(7) Uani 0.850(3) 1 d P A 1
H160 H 0.6049 0.3350 0.4627 0.200 Uiso 0.85 1 calc P A 1
H161 H 0.5275 0.2488 0.4336 0.200 Uiso 0.85 1 calc P A 1
C97 C 0.481(3) 0.306(2) 0.4899(9) 0.27(2) Uani 0.850(3) 1 d P A 1
H162 H 0.5081 0.2877 0.5152 0.404 Uiso 0.85 1 calc P A 1
H163 H 0.4122 0.2726 0.4766 0.404 Uiso 0.85 1 calc P A 1
H164 H 0.4886 0.3599 0.5053 0.404 Uiso 0.85 1 calc P A 1
O8 O 0.7787(5) 0.4817(4) 0.3462(3) 0.0477(17) Uani 0.850(3) 1 d P A 1
H304 H 0.7790 0.4668 0.3155 0.071 Uiso 0.850(3) 1 d P A 1
O30 O 0.7901(6) 0.5940(4) 0.4341(3) 0.056(2) Uani 0.850(3) 1 d P A 1
O38 O 0.6970(6) 0.4698(5) 0.4302(3) 0.057(2) Uani 0.850(3) 1 d P A 1
C3 C 0.7532(7) 0.5400(5) 0.4536(3) 0.047(2) Uani 0.850(3) 1 d P A 1
C39 C 0.7797(14) 0.5610(7) 0.5118(4) 0.113(6) Uani 0.850(3) 1 d P A 1
C70 C 0.834(2) 0.6436(14) 0.5374(6) 0.240(16) Uani 0.850(3) 1 d P A 1
H165 H 0.8755 0.6671 0.5159 0.360 Uiso 0.85 1 calc P A 1
H166 H 0.8754 0.6504 0.5690 0.360 Uiso 0.85 1 calc P A 1
H167 H 0.7891 0.6691 0.5444 0.360 Uiso 0.85 1 calc P A 1
C71 C 0.703(2) 0.517(2) 0.5323(6) 0.31(3) Uani 0.850(3) 1 d P A 1
H168 H 0.7220 0.5358 0.5690 0.470 Uiso 0.85 1 calc P A 1
H169 H 0.6914 0.4619 0.5202 0.470 Uiso 0.85 1 calc P A 1
H170 H 0.6437 0.5244 0.5216 0.470 Uiso 0.85 1 calc P A 1
C96 C 0.864(3) 0.5358(18) 0.5248(10) 0.27(2) Uani 0.850(3) 1 d P A 1
H171 H 0.9206 0.5649 0.5131 0.400 Uiso 0.85 1 calc P A 1
H172 H 0.8430 0.4798 0.5082 0.400 Uiso 0.85 1 calc P A 1
H173 H 0.8806 0.5467 0.5613 0.400 Uiso 0.85 1 calc P A 1
O13 O 0.8316(7) 0.7026(4) 0.3775(3) 0.059(2) Uani 0.850(3) 1 d P A 1
C32 C 0.8309(15) 0.7543(6) 0.4217(4) 0.125(7) Uani 0.850(3) 1 d P A 1
H174 H 0.8154 0.7944 0.4106 0.188 Uiso 0.85 1 calc P A 1
H175 H 0.7723 0.7245 0.4326 0.188 Uiso 0.85 1 calc P A 1
C95 C 0.8999(14) 0.7962(9) 0.4660(6) 0.136(7) Uani 0.850(3) 1 d P A 1
H176 H 0.9591 0.8350 0.4607 0.204 Uiso 0.85 1 calc P A 1
H177 H 0.9182 0.7617 0.4823 0.204 Uiso 0.85 1 calc P A 1
C94 C 0.837(5) 0.838(2) 0.4982(12) 0.44(4) Uani 0.850(3) 1 d P A 1
H178 H 0.8759 0.8700 0.5319 0.662 Uiso 0.85 1 calc P A 1
H179 H 0.7771 0.7979 0.5010 0.662 Uiso 0.85 1 calc P A 1
H180 H 0.8196 0.8714 0.4808 0.662 Uiso 0.85 1 calc P A 1
O44 O 0.622(2) 0.3675(16) 0.4041(10) 0.019(6) Uiso 0.150(3) 1 d P A 2
O45 O 0.475(3) 0.276(2) 0.3627(13) 0.036(8) Uiso 0.150(3) 1 d P A 2
C93 C 0.5079(10) 0.3290(7) 0.4086(4) 0.093(5) Uani 0.150(3) 1 d PD A 2
C92 C 0.5348(14) 0.3034(9) 0.4480(5) 0.133(7) Uani 0.150(3) 1 d PDU A 2
C91 C 0.568(6) 0.355(4) 0.5025(7) 0.200 Uiso 0.150(3) 1 d PDU A 2
H181 H 0.6173 0.3428 0.5202 0.200 Uiso 0.15 1 calc P A 2
H182 H 0.5121 0.3458 0.5189 0.200 Uiso 0.15 1 calc P A 2
H183 H 0.5958 0.4100 0.5035 0.200 Uiso 0.15 1 calc P A 2
C90 C 0.618(6) 0.276(5) 0.4498(18) 0.200 Uiso 0.150(3) 1 d PDU A 2
H184 H 0.6258 0.2606 0.4803 0.200 Uiso 0.15 1 calc P A 2
H185 H 0.6787 0.3183 0.4501 0.200 Uiso 0.15 1 calc P A 2
H186 H 0.6039 0.2311 0.4202 0.200 Uiso 0.15 1 calc P A 2
C89 C 0.463(4) 0.233(4) 0.459(3) 0.200 Uiso 0.150(3) 1 d PDU A 2
H187 H 0.4888 0.2313 0.4925 0.200 Uiso 0.15 1 calc P A 2
H188 H 0.4552 0.1849 0.4337 0.200 Uiso 0.15 1 calc P A 2
H189 H 0.4002 0.2371 0.4591 0.200 Uiso 0.15 1 calc P A 2
O46 O 0.7381(19) 0.4711(15) 0.3038(10) 0.013(6) Uiso 0.150(3) 1 d P A 2
H305 H 0.7862 0.4573 0.2959 0.019 Uiso 0.150(3) 1 d P A 2
O47 O 0.748(2) 0.5119(16) 0.3966(11) 0.021(6) Uiso 0.150(3) 1 d P A 2
C88 C 0.7532(7) 0.5400(5) 0.4536(3) 0.047(2) Uani 0.150(3) 1 d P A 2
H190 H 0.6830 0.5106 0.4510 0.071 Uiso 0.15 1 calc P A 2
H191 H 0.7572 0.5926 0.4540 0.071 Uiso 0.15 1 calc P A 2
C87 C 0.7797(14) 0.5610(7) 0.5118(4) 0.113(6) Uani 0.150(3) 1 d P A 2
H192 H 0.7188 0.5434 0.5244 0.170 Uiso 0.15 1 calc P A 2
H193 H 0.8183 0.5319 0.5206 0.170 Uiso 0.15 1 calc P A 2
C86 C 0.834(2) 0.6436(14) 0.5374(6) 0.240(16) Uani 0.150(3) 1 d P A 2
H194 H 0.8470 0.6526 0.5738 0.360 Uiso 0.15 1 calc P A 2
H195 H 0.7967 0.6730 0.5291 0.360 Uiso 0.15 1 calc P A 2
H196 H 0.8964 0.6611 0.5265 0.360 Uiso 0.15 1 calc P A 2
O48 O 0.866(2) 0.6741(15) 0.4141(10) 0.015(6) Uiso 0.150(3) 1 d P A 2
O27 O 0.845(2) 0.764(2) 0.3792(12) 0.030(7) Uiso 0.150(3) 1 d P A 2
C85 C 0.8309(15) 0.7543(6) 0.4217(4) 0.125(7) Uani 0.150(3) 1 d PD A 2
C84 C 0.8999(14) 0.7962(9) 0.4660(6) 0.136(7) Uani 0.150(3) 1 d PDU A 2
C83 C 0.868(4) 0.816(2) 0.5169(7) 0.204 Uiso 0.150(3) 1 d PDU A 2
H197 H 0.9248 0.8535 0.5429 0.204 Uiso 0.15 1 calc P A 2
H198 H 0.8406 0.7677 0.5263 0.204 Uiso 0.15 1 calc P A 2
H199 H 0.8191 0.8375 0.5135 0.204 Uiso 0.15 1 calc P A 2
C82 C 0.970(3) 0.8814(16) 0.4752(16) 0.204 Uiso 0.150(3) 1 d PDU A 2
H200 H 0.9886 0.9088 0.5114 0.204 Uiso 0.15 1 calc P A 2
H201 H 0.9369 0.9071 0.4582 0.204 Uiso 0.15 1 calc P A 2
H202 H 1.0278 0.8825 0.4620 0.204 Uiso 0.15 1 calc P A 2
C81 C 0.9766(18) 0.771(3) 0.4861(16) 0.204 Uiso 0.150(3) 1 d PDU A 2
H203 H 1.0245 0.8148 0.5139 0.204 Uiso 0.15 1 calc P A 2
H204 H 1.0093 0.7565 0.4593 0.204 Uiso 0.15 1 calc P A 2
H205 H 0.9460 0.7268 0.4983 0.204 Uiso 0.15 1 calc P A 2
O49 O 0.2991(17) 0.3186(13) 0.2265(9) 0.117(7) Uiso 0.50 1 d PD . .
H206 H 0.3388 0.3051 0.2094 0.176 Uiso 1 1 d . . .
C69 C 0.1272(16) 0.2799(12) 0.1057(8) 0.157(8) Uiso 1 1 d D . .
H207 H 0.0930 0.2340 0.0762 0.235 Uiso 1 1 calc R . .
H208 H 0.1849 0.3156 0.0980 0.235 Uiso 1 1 calc R . .
H209 H 0.0837 0.3065 0.1148 0.235 Uiso 1 1 calc R . .
C68 C 0.222(2) 0.323(2) 0.1861(12) 0.241(14) Uiso 1 1 d D . .
H210 H 0.2724 0.3623 0.1768 0.290 Uiso 1 1 d . . .
H211 H 0.1862 0.3495 0.2063 0.290 Uiso 1 1 d . . .
C80 C 0.157(5) 0.256(3) 0.1478(16) 0.55(5) Uiso 1 1 d D . .
H212 H 0.0994 0.2283 0.1604 0.661 Uiso 1 1 calc . . .
H213 H 0.1893 0.2194 0.1369 0.661 Uiso 1 1 calc . . .
O50 O 0.295(2) 0.2844(19) 0.1795(13) 0.176(11) Uiso 0.50 1 d P . .

loop_
_atom_site_aniso_label
_atom_site_aniso_U_11
_atom_site_aniso_U_22
_atom_site_aniso_U_33
_atom_site_aniso_U_23
_atom_site_aniso_U_13
_atom_site_aniso_U_12
Cu1 0.0455(6) 0.0323(5) 0.0294(5) 0.0089(4) 0.0092(4) 0.0093(4)
Cu7 0.0425(6) 0.0400(5) 0.0321(5) 0.0139(4) 0.0071(4) 0.0135(5)
Cu15 0.0439(6) 0.0347(5) 0.0309(5) 0.0054(4) 0.0045(4) 0.0158(4)
Cu12 0.0469(6) 0.0348(5) 0.0285(5) 0.0055(4) 0.0070(4) 0.0197(5)
Cu9 0.0529(7) 0.0329(5) 0.0335(5) 0.0049(4) 0.0139(5) 0.0032(5)
Cu3 0.0396(6) 0.0360(5) 0.0405(5) 0.0118(4) 0.0076(4) 0.0113(4)
Cu2 0.0537(7) 0.0339(5) 0.0281(5) 0.0111(4) 0.0025(4) 0.0115(5)
Cu14 0.0376(6) 0.0469(6) 0.0393(5) 0.0172(5) 0.0073(4) 0.0119(5)
Cu4 0.0407(6) 0.0493(6) 0.0264(5) 0.0125(4) 0.0090(4) 0.0180(5)
Cu10 0.0483(7) 0.0394(5) 0.0281(5) 0.0060(4) 0.0043(4) 0.0006(5)
Cu11 0.0427(6) 0.0334(5) 0.0456(6) 0.0116(4) 0.0080(5) 0.0149(4)
Cu13 0.0392(6) 0.0358(5) 0.0374(5) 0.0089(4) 0.0073(4) 0.0137(4)
Cu8 0.0510(7) 0.0451(6) 0.0325(5) 0.0064(4) 0.0076(5) 0.0169(5)
Cu16 0.0520(7) 0.0544(6) 0.0323(5) 0.0121(5) 0.0135(5) 0.0261(5)
Cu6 0.0566(7) 0.0358(5) 0.0390(6) 0.0074(4) 0.0029(5) 0.0131(5)
Cu5 0.0463(6) 0.0440(6) 0.0332(5) 0.0051(4) 0.0023(4) 0.0117(5)
O1 0.043(3) 0.041(3) 0.032(3) 0.016(2) 0.009(2) 0.017(3)
O3 0.049(4) 0.033(3) 0.029(3) 0.007(2) 0.008(2) 0.015(3)
O2 0.046(4) 0.065(4) 0.031(3) 0.018(3) 0.012(3) 0.030(3)
O11 0.048(4) 0.059(4) 0.029(3) 0.015(3) 0.012(3) 0.022(3)
O9 0.051(4) 0.046(3) 0.035(3) 0.001(3) -0.004(3) 0.018(3)
O12 0.046(4) 0.040(3) 0.037(3) 0.008(2) 0.007(3) 0.012(3)
O5 0.049(4) 0.040(3) 0.038(3) 0.013(3) 0.004(3) 0.016(3)
O10 0.062(4) 0.047(3) 0.034(3) 0.010(3) 0.008(3) 0.014(3)
O18 0.057(4) 0.039(3) 0.053(4) 0.015(3) 0.023(3) 0.023(3)
O43 0.050(4) 0.045(3) 0.046(3) 0.015(3) 0.020(3) 0.016(3)
O4 0.044(4) 0.062(4) 0.031(3) 0.000(3) 0.000(3) 0.029(3)
O19 0.044(4) 0.040(3) 0.050(3) 0.014(3) 0.003(3) 0.014(3)
O20 0.045(4) 0.039(3) 0.058(4) 0.010(3) 0.016(3) 0.014(3)
O39 0.051(4) 0.053(4) 0.040(3) 0.017(3) 0.005(3) 0.017(3)
O6 0.044(4) 0.043(3) 0.040(3) 0.013(3) 0.009(3) 0.013(3)
O23 0.061(4) 0.054(4) 0.041(3) 0.018(3) -0.002(3) -0.002(3)
O33 0.061(4) 0.042(3) 0.039(3) 0.016(3) 0.006(3) 0.021(3)
O40 0.045(4) 0.049(4) 0.053(4) 0.008(3) 0.011(3) 0.012(3)
O17 0.041(4) 0.048(3) 0.051(4) 0.017(3) -0.003(3) 0.001(3)
O26 0.051(4) 0.083(5) 0.066(5) 0.039(4) -0.007(4) -0.006(4)
O24 0.070(4) 0.041(3) 0.037(3) 0.008(3) 0.024(3) 0.013(3)
O37 0.070(5) 0.040(3) 0.038(3) 0.014(3) -0.004(3) 0.011(3)
O34 0.069(5) 0.069(5) 0.078(5) 0.036(4) 0.042(4) 0.041(4)
O35 0.039(4) 0.069(4) 0.057(4) 0.030(4) 0.012(3) 0.016(3)
O7 0.077(5) 0.039(3) 0.038(3) 0.010(3) 0.005(3) -0.003(3)
O36 0.053(4) 0.055(4) 0.040(3) -0.001(3) -0.007(3) 0.015(3)
O21 0.069(5) 0.053(4) 0.057(4) 0.014(3) 0.012(4) 0.024(4)
O28 0.048(4) 0.055(4) 0.090(5) 0.004(4) 0.028(4) 0.013(3)
O22 0.087(5) 0.041(3) 0.046(4) 0.018(3) 0.001(3) 0.025(3)
O25 0.066(5) 0.050(4) 0.069(5) 0.003(3) 0.021(4) 0.020(3)
O15 0.093(5) 0.036(3) 0.035(3) 0.015(3) 0.017(3) 0.012(3)
O29 0.077(5) 0.043(4) 0.055(4) -0.003(3) 0.034(4) -0.010(3)
O31 0.126(8) 0.055(4) 0.069(5) 0.019(4) -0.025(5) 0.036(5)
O32 0.082(5) 0.051(4) 0.119(6) 0.044(4) 0.065(5) 0.039(4)
C1 0.046(5) 0.055(6) 0.027(4) 0.013(4) 0.007(4) 0.021(4)
O16 0.088(6) 0.056(4) 0.037(4) -0.011(3) 0.028(4) -0.017(4)
C2 0.039(5) 0.054(5) 0.036(4) 0.010(4) 0.014(4) 0.023(4)
C8 0.045(5) 0.042(5) 0.037(4) 0.006(4) 0.005(4) 0.018(4)
C17 0.060(6) 0.053(5) 0.036(5) -0.004(4) -0.003(4) 0.020(5)
C5 0.061(6) 0.047(5) 0.039(5) 0.018(4) -0.001(4) 0.010(5)
C10 0.066(7) 0.055(6) 0.033(5) 0.005(4) 0.008(4) 0.033(5)
C13 0.065(7) 0.039(5) 0.053(6) -0.003(4) 0.011(5) 0.015(5)
C14 0.076(8) 0.117(9) 0.055(6) 0.050(6) 0.032(6) 0.061(7)
C15 0.063(7) 0.059(6) 0.050(6) 0.022(5) 0.017(5) 0.009(5)
C4 0.051(6) 0.068(7) 0.051(5) 0.019(5) 0.018(5) 0.038(5)
C16 0.069(7) 0.054(5) 0.030(4) 0.016(4) 0.009(4) 0.015(5)
C7 0.054(6) 0.055(5) 0.030(4) 0.008(4) 0.000(4) 0.026(5)
C12 0.090(8) 0.043(5) 0.044(5) 0.015(4) -0.003(5) 0.023(5)
C6 0.055(6) 0.045(5) 0.050(5) 0.003(4) 0.018(5) 0.011(5)
C9 0.048(6) 0.061(6) 0.045(5) 0.013(4) 0.015(4) 0.019(5)
C11 0.044(6) 0.063(6) 0.050(5) 0.017(5) 0.004(4) 0.020(5)
C18 0.068(7) 0.046(6) 0.060(6) 0.003(5) -0.002(5) 0.030(5)
C26 0.049(6) 0.090(8) 0.068(7) 0.023(6) 0.010(5) 0.037(6)
C33 0.074(7) 0.071(6) 0.045(5) 0.021(5) 0.017(5) 0.036(6)
C22 0.054(6) 0.042(5) 0.057(6) 0.005(4) 0.019(5) 0.022(4)
C20 0.060(7) 0.082(7) 0.053(6) 0.041(6) 0.023(5) 0.041(6)
C35 0.072(8) 0.050(6) 0.062(7) 0.000(5) -0.005(6) 0.002(5)
C27 0.077(8) 0.086(7) 0.049(6) 0.035(6) 0.017(5) 0.034(6)
C34 0.096(9) 0.121(10) 0.043(6) 0.037(6) 0.026(6) 0.062(8)
C28 0.099(9) 0.054(6) 0.043(5) -0.003(5) -0.015(6) 0.025(6)
C23 0.065(7) 0.066(7) 0.058(6) -0.008(5) 0.015(5) 0.020(6)
C24 0.061(7) 0.092(8) 0.078(8) 0.020(7) 0.014(6) 0.041(7)
C29 0.054(6) 0.052(6) 0.051(6) 0.013(5) -0.018(5) -0.003(5)
C21 0.068(7) 0.077(7) 0.071(7) 0.019(6) 0.033(6) 0.048(6)
C30 0.058(7) 0.075(7) 0.060(6) 0.024(6) -0.006(5) 0.022(6)
C25 0.109(10) 0.090(8) 0.052(6) 0.027(6) 0.052(7) 0.048(7)
C31 0.093(9) 0.086(8) 0.034(5) 0.006(5) -0.015(5) 0.044(7)
C19 0.073(8) 0.057(6) 0.100(9) 0.020(6) 0.028(7) 0.035(6)
C36 0.116(11) 0.046(6) 0.058(7) -0.006(5) 0.047(7) 0.000(6)
C43 0.166(15) 0.047(6) 0.065(7) 0.020(6) -0.021(8) 0.041(8)
C46 0.085(10) 0.110(10) 0.061(7) 0.035(7) 0.018(7) 0.012(8)
C37 0.053(7) 0.117(10) 0.090(8) 0.056(8) 0.042(6) 0.044(7)
C38 0.093(10) 0.109(10) 0.073(8) 0.050(8) -0.022(7) 0.004(8)
C41 0.148(15) 0.110(11) 0.054(7) -0.014(7) -0.039(8) 0.052(10)
C44 0.130(13) 0.077(8) 0.119(12) 0.002(8) -0.006(10) 0.070(9)
C49 0.129(13) 0.112(11) 0.121(12) 0.088(10) 0.043(10) 0.048(10)
C47 0.091(11) 0.163(14) 0.059(7) 0.037(8) 0.022(7) 0.051(10)
C48 0.066(9) 0.115(11) 0.109(11) 0.044(9) 0.004(8) 0.029(8)
C40 0.145(14) 0.092(9) 0.094(10) 0.024(8) 0.091(10) 0.030(9)
C42 0.112(12) 0.063(7) 0.077(9) -0.014(7) -0.027(8) -0.004(7)
C45 0.115(12) 0.082(9) 0.105(11) -0.021(8) -0.012(9) 0.055(9)
C56 0.151(15) 0.169(15) 0.057(8) 0.071(9) 0.004(8) 0.052(13)
C63 0.107(12) 0.217(18) 0.096(10) 0.065(11) 0.046(9) 0.119(13)
C66 0.049(8) 0.173(15) 0.096(10) 0.060(10) -0.016(7) 0.011(9)
C57 0.120(13) 0.200(18) 0.109(12) 0.036(12) -0.025(10) 0.117(14)
C64 0.099(12) 0.197(17) 0.067(8) -0.032(10) 0.020(8) 0.079(12)
C65 0.135(14) 0.070(8) 0.086(10) 0.002(7) 0.022(9) 0.040(9)
C58 0.20(2) 0.107(11) 0.082(10) 0.033(9) -0.038(11) 0.056(12)
C59 0.161(16) 0.063(8) 0.106(11) -0.020(8) -0.062(11) 0.027(9)
C60 0.189(19) 0.090(10) 0.129(13) 0.041(10) -0.089(13) 0.035(11)
C61 0.28(3) 0.083(9) 0.077(9) 0.023(8) -0.032(12) 0.094(13)
C55 0.072(11) 0.21(2) 0.131(14) 0.059(14) 0.050(10) 0.060(12)
C67 0.158(18) 0.111(12) 0.21(2) 0.039(13) 0.083(16) 0.095(13)
C62 0.061(9) 0.162(14) 0.105(11) 0.071(11) -0.004(8) 0.018(9)
C54 0.102(12) 0.203(18) 0.104(11) 0.093(12) 0.062(10) 0.050(12)
C75 0.126(15) 0.192(18) 0.051(8) -0.040(10) -0.004(8) 0.045(13)
C76 0.104(13) 0.134(14) 0.098(12) 0.032(11) 0.027(10) -0.037(11)
C72 0.172(19) 0.22(2) 0.33(3) 0.17(2) 0.20(2) 0.168(18)
C77 0.31(4) 0.099(14) 0.24(3) 0.004(16) 0.18(3) -0.010(18)
C73 0.110(17) 0.64(6) 0.058(10) -0.12(2) 0.050(11) -0.14(3)
C74 0.99(10) 0.26(3) 0.35(4) 0.24(3) 0.55(6) 0.47(5)
C78 0.112(16) 0.64(6) 0.136(17) -0.14(3) -0.030(13) 0.24(3)
C79 0.57(6) 0.68(7) 0.112(16) 0.18(3) 0.20(3) 0.57(6)
C106 0.179(18) 0.090(10) 0.28(2) 0.083(13) 0.190(19) 0.069(11)
C105 0.26(3) 0.073(10) 0.17(2) 0.044(12) 0.03(2) 0.056(14)
C104 0.19(2) 0.35(4) 0.28(3) 0.26(3) 0.09(2) 0.10(3)
C103 0.32(3) 0.23(2) 0.112(13) 0.135(16) 0.112(18) 0.19(2)
C102 0.59(7) 0.124(19) 0.63(7) 0.07(3) 0.54(7) 0.14(3)
O14 0.065(5) 0.053(4) 0.036(4) 0.009(3) 0.020(4) 0.005(4)
C53 0.111(11) 0.087(8) 0.043(6) 0.030(6) 0.013(6) -0.012(7)
C98 0.201(19) 0.113(12) 0.080(10) 0.041(9) 0.040(11) 0.045(12)
C97 0.26(3) 0.28(4) 0.084(15) -0.014(18) 0.11(2) -0.07(3)
O8 0.052(5) 0.041(4) 0.047(4) 0.013(3) 0.019(3) 0.013(3)
O30 0.083(6) 0.052(4) 0.031(4) 0.010(3) 0.014(4) 0.027(4)
O38 0.063(5) 0.061(5) 0.034(4) 0.011(4) 0.012(4) 0.010(4)
C3 0.068(6) 0.044(5) 0.021(4) 0.002(4) 0.004(4) 0.017(5)
C39 0.192(17) 0.067(8) 0.032(6) 0.012(6) 0.005(8) 0.003(9)
C70 0.28(3) 0.23(3) 0.035(8) -0.013(12) -0.021(12) -0.05(2)
C71 0.23(3) 0.38(4) 0.028(8) -0.001(15) 0.041(13) -0.19(3)
C96 0.47(6) 0.21(3) 0.13(2) 0.03(2) -0.12(3) 0.20(4)
O13 0.093(7) 0.043(4) 0.043(4) 0.012(3) 0.023(4) 0.027(4)
C32 0.25(2) 0.037(6) 0.044(7) 0.006(5) 0.002(9) 0.017(9)
C95 0.164(17) 0.101(11) 0.105(12) 0.022(10) 0.028(12) 0.014(11)
C94 1.09(13) 0.22(3) 0.18(3) 0.11(2) 0.42(6) 0.34(5)
C93 0.111(11) 0.087(8) 0.043(6) 0.030(6) 0.013(6) -0.012(7)
C92 0.201(19) 0.113(12) 0.080(10) 0.041(9) 0.040(11) 0.045(12)
C88 0.068(6) 0.044(5) 0.021(4) 0.002(4) 0.004(4) 0.017(5)
C87 0.192(17) 0.067(8) 0.032(6) 0.012(6) 0.005(8) 0.003(9)
C86 0.28(3) 0.23(3) 0.035(8) -0.013(12) -0.021(12) -0.05(2)
C85 0.25(2) 0.037(6) 0.044(7) 0.006(5) 0.002(9) 0.017(9)
C84 0.164(17) 0.101(11) 0.105(12) 0.022(10) 0.028(12) 0.014(11)

loop_
_atom_type_symbol
_atom_type_description
_atom_type_scat_dispersion_real
_atom_type_scat_dispersion_imag
_atom_type_scat_source
C C 0.0033 0.0016 'International Tables Vol C Tables 4.2.6.8 and 6.1.1.4'
H H 0.0000 0.0000 'International Tables Vol C Tables 4.2.6.8 and 6.1.1.4'
Cu Cu 0.3201 1.2651 'International Tables Vol C Tables 4.2.6.8 and 6.1.1.4'
O O 0.0106 0.0060 'International Tables Vol C Tables 4.2.6.8 and 6.1.1.4'

loop_
_geom_angle_atom_site_label_1
_geom_angle_atom_site_label_2
_geom_angle_atom_site_label_3
_geom_angle
O15 Cu1 O7 175.0(2)
O15 Cu1 O1 81.3(2)
O7 Cu1 O1 94.2(2)
O15 Cu1 O24 93.8(2)
O7 Cu1 O24 90.9(3)
O1 Cu1 O24 174.2(2)
O15 Cu1 Cu2 40.10(19)
O7 Cu1 Cu2 135.7(2)
O1 Cu1 Cu2 41.88(15)
O24 Cu1 Cu2 132.73(18)
O48 Cu7 O8 137.2(9)
O48 Cu7 O47 101.4(12)
O8 Cu7 O47 48.3(8)
O48 Cu7 O2 114.2(9)
O8 Cu7 O2 99.4(3)
O47 Cu7 O2 144.3(9)
O48 Cu7 O13 43.6(9)
O8 Cu7 O13 177.2(3)
O47 Cu7 O13 134.3(9)
O2 Cu7 O13 78.3(3)
O48 Cu7 O30 56.9(9)
O8 Cu7 O30 91.2(3)
O47 Cu7 O30 45.4(9)
O2 Cu7 O30 169.3(3)
O13 Cu7 O30 91.1(3)
O48 Cu7 O46 169.3(11)
O8 Cu7 O46 32.6(7)
O47 Cu7 O46 72.7(11)
O2 Cu7 O46 71.7(7)
O13 Cu7 O46 146.2(7)
O30 Cu7 O46 118.1(7)
O48 Cu7 Cu8 81.4(8)
O8 Cu7 Cu8 138.4(2)
O47 Cu7 Cu8 159.5(9)
O2 Cu7 Cu8 39.90(17)
O13 Cu7 Cu8 39.7(2)
O30 Cu7 Cu8 129.5(2)
O46 Cu7 Cu8 107.3(6)
O44 Cu15 O8 138.6(10)
O44 Cu15 O47 99.8(12)
O8 Cu15 O47 49.0(9)
O44 Cu15 O4 116.0(9)
O8 Cu15 O4 99.8(3)
O47 Cu15 O4 144.1(9)
O44 Cu15 O14 41.7(9)
O8 Cu15 O14 176.6(3)
O47 Cu15 O14 133.7(9)
O4 Cu15 O14 78.4(3)
O44 Cu15 O38 55.7(9)
O8 Cu15 O38 90.6(3)
O47 Cu15 O38 44.4(9)
O4 Cu15 O38 169.2(3)
O14 Cu15 O38 91.4(3)
O44 Cu15 O46 171.3(12)
O8 Cu15 O46 32.7(7)
O47 Cu15 O46 73.6(11)
O4 Cu15 O46 71.0(7)
O14 Cu15 O46 146.9(7)
O38 Cu15 O46 117.9(7)
O44 Cu15 Cu16 80.8(9)
O8 Cu15 Cu16 138.8(2)
O47 Cu15 Cu16 159.0(9)
O4 Cu15 Cu16 39.56(19)
O14 Cu15 Cu16 39.9(2)
O38 Cu15 Cu16 129.7(2)
O46 Cu15 Cu16 107.5(7)
O3 Cu12 O4 83.0(2)
O3 Cu12 O33 174.6(2)
O4 Cu12 O33 91.6(2)
O3 Cu12 O18 91.7(2)
O4 Cu12 O18 173.5(2)
O33 Cu12 O18 93.6(3)
O3 Cu12 Cu11 42.64(15)
O4 Cu12 Cu11 42.21(17)
O33 Cu12 Cu11 131.99(18)
O18 Cu12 Cu11 131.69(18)
O3 Cu12 Cu13 104.74(16)
O4 Cu12 Cu13 107.8(2)
O33 Cu12 Cu13 77.65(17)
O18 Cu12 Cu13 77.23(17)
Cu11 Cu12 Cu13 121.55(6)
O16 Cu9 O7 175.3(3)
O16 Cu9 O3 81.3(2)
O7 Cu9 O3 94.2(2)
O16 Cu9 O29 93.6(3)
O7 Cu9 O29 91.0(3)
O3 Cu9 O29 174.8(3)
O16 Cu9 Cu10 40.15(19)
O7 Cu9 Cu10 135.5(2)
O3 Cu9 Cu10 41.79(16)
O29 Cu9 Cu10 133.1(2)
O1 Cu3 O2 83.2(2)
O1 Cu3 O28 172.9(3)
O2 Cu3 O28 89.9(3)
O1 Cu3 O26 93.4(3)
O2 Cu3 O26 166.5(3)
O28 Cu3 O26 93.1(3)
O1 Cu3 Cu4 42.36(16)
O2 Cu3 Cu4 42.50(16)
O28 Cu3 Cu4 131.2(2)
O26 Cu3 Cu4 135.7(2)
O1 Cu3 Cu8 95.98(16)
O2 Cu3 Cu8 41.64(17)
O28 Cu3 Cu8 77.8(2)
O26 Cu3 Cu8 126.4(2)
Cu4 Cu3 Cu8 71.32(4)
O1 Cu3 Cu2 40.54(15)
O2 Cu3 Cu2 92.14(17)
O28 Cu3 Cu2 139.0(2)
O26 Cu3 Cu2 77.0(2)
Cu4 Cu3 Cu2 68.04(4)
Cu8 Cu3 Cu2 76.88(5)
O15 Cu2 O37 94.2(3)
O15 Cu2 O5 171.2(2)
O37 Cu2 O5 94.0(2)
O15 Cu2 O1 80.3(2)
O37 Cu2 O1 163.4(2)
O5 Cu2 O1 90.9(2)
O15 Cu2 Cu1 39.70(16)
O37 Cu2 Cu1 129.36(18)
O5 Cu2 Cu1 131.50(16)
O1 Cu2 Cu1 41.30(15)
O15 Cu2 Cu3 112.97(17)
O37 Cu2 Cu3 133.9(2)
O5 Cu2 Cu3 58.68(16)
O1 Cu2 Cu3 39.36(16)
Cu1 Cu2 Cu3 74.19(4)
O35 Cu14 O17 89.5(3)
O35 Cu14 O11 96.7(3)
O17 Cu14 O11 172.4(3)
O35 Cu14 O12 171.9(3)
O17 Cu14 O12 95.3(3)
O11 Cu14 O12 78.0(2)
O35 Cu14 O6 96.4(2)
O17 Cu14 O6 94.9(2)
O11 Cu14 O6 88.8(2)
O12 Cu14 O6 89.6(2)
O35 Cu14 Cu13 135.19(19)
O17 Cu14 Cu13 134.3(2)
O11 Cu14 Cu13 38.90(16)
O12 Cu14 Cu13 39.12(17)
O6 Cu14 Cu13 89.48(15)
O1 Cu4 O2 83.3(2)
O1 Cu4 O39 174.7(2)
O2 Cu4 O39 92.0(2)
O1 Cu4 O43 89.7(2)
O2 Cu4 O43 172.4(2)
O39 Cu4 O43 95.1(3)
O1 Cu4 Cu3 42.47(16)
O2 Cu4 Cu3 42.53(17)
O39 Cu4 Cu3 132.37(19)
O43 Cu4 Cu3 131.26(19)
O1 Cu4 Cu5 108.02(16)
O2 Cu4 Cu5 102.50(19)
O39 Cu4 Cu5 75.29(18)
O43 Cu4 Cu5 76.82(17)
Cu3 Cu4 Cu5 119.93(5)
O16 Cu10 O6 169.6(3)
O16 Cu10 O23 95.6(3)
O6 Cu10 O23 93.9(3)
O16 Cu10 O3 79.7(2)
O6 Cu10 O3 90.0(2)
O23 Cu10 O3 164.2(2)
O16 Cu10 Cu9 39.35(19)
O6 Cu10 Cu9 130.24(17)
O23 Cu10 Cu9 130.64(19)
O3 Cu10 Cu9 41.00(15)
O16 Cu10 Cu11 110.75(19)
O6 Cu10 Cu11 59.25(16)
O23 Cu10 Cu11 132.7(2)
O3 Cu10 Cu11 39.44(16)
Cu9 Cu10 Cu11 72.75(4)
O4 Cu11 O3 83.0(2)
O4 Cu11 O32 92.3(3)
O3 Cu11 O32 170.1(3)
O4 Cu11 O31 171.7(3)
O3 Cu11 O31 90.5(3)
O32 Cu11 O31 93.2(4)
O4 Cu11 Cu12 42.48(17)
O3 Cu11 Cu12 42.36(16)
O32 Cu11 Cu12 134.5(2)
O31 Cu11 Cu12 132.2(3)
O4 Cu11 Cu16 40.31(19)
O3 Cu11 Cu16 93.09(16)
O32 Cu11 Cu16 77.84(19)
O31 Cu11 Cu16 135.4(3)
Cu12 Cu11 Cu16 68.85(5)
O4 Cu11 Cu10 93.31(18)
O3 Cu11 Cu10 40.45(17)
O32 Cu11 Cu10 131.7(2)
O31 Cu11 Cu10 78.3(2)
Cu12 Cu11 Cu10 68.99(5)
Cu16 Cu11 Cu10 76.16(5)
O11 Cu13 O19 94.5(2)
O11 Cu13 O12 80.0(2)
O19 Cu13 O12 174.1(3)
O11 Cu13 O20 173.6(3)
O19 Cu13 O20 91.7(3)
O12 Cu13 O20 93.9(3)
O11 Cu13 Cu12 94.46(18)
O19 Cu13 Cu12 84.29(17)
O12 Cu13 Cu12 98.07(17)
O20 Cu13 Cu12 84.62(17)
O11 Cu13 Cu14 39.97(17)
O19 Cu13 Cu14 134.40(19)
O12 Cu13 Cu14 40.02(17)
O20 Cu13 Cu14 133.9(2)
Cu12 Cu13 Cu14 98.72(4)
O27 Cu8 O13 33.0(10)
O27 Cu8 O2 110.2(10)
O13 Cu8 O2 77.8(3)
O27 Cu8 O25 68.3(10)
O13 Cu8 O25 98.3(3)
O2 Cu8 O25 166.2(3)
O27 Cu8 O5 159.3(10)
O13 Cu8 O5 167.4(3)
O2 Cu8 O5 90.4(2)
O25 Cu8 O5 92.2(3)
O27 Cu8 Cu3 138.3(10)
O13 Cu8 Cu3 107.4(2)
O2 Cu8 Cu3 40.86(17)
O25 Cu8 Cu3 131.3(2)
O5 Cu8 Cu3 60.14(16)
O27 Cu8 Cu7 73.2(10)
O13 Cu8 Cu7 40.2(2)
O2 Cu8 Cu7 38.93(15)
O25 Cu8 Cu7 133.3(2)
O5 Cu8 Cu7 127.37(16)
Cu3 Cu8 Cu7 68.76(5)
O45 Cu16 O4 111.2(11)
O45 Cu16 O34 68.3(11)
O4 Cu16 O34 164.2(3)
O45 Cu16 O14 34.4(11)
O4 Cu16 O14 77.8(3)
O34 Cu16 O14 98.1(3)
O45 Cu16 O6 157.5(11)
O4 Cu16 O6 90.4(2)
O34 Cu16 O6 92.7(3)
O14 Cu16 O6 168.0(3)
O45 Cu16 Cu11 142.4(11)
O4 Cu16 Cu11 39.42(17)
O34 Cu16 Cu11 132.1(2)
O14 Cu16 Cu11 108.8(2)
O6 Cu16 Cu11 59.66(16)
O45 Cu16 Cu15 74.1(11)
O4 Cu16 Cu15 39.19(16)
O34 Cu16 Cu15 132.4(2)
O14 Cu16 Cu15 39.6(2)
O6 Cu16 Cu15 128.39(17)
Cu11 Cu16 Cu15 70.20(5)
O21 Cu6 O22 89.5(3)
O21 Cu6 O9 95.8(3)
O22 Cu6 O9 173.6(3)
O21 Cu6 O10 171.3(3)
O22 Cu6 O10 95.9(3)
O9 Cu6 O10 78.4(2)
O21 Cu6 O5 97.2(3)
O22 Cu6 O5 93.9(2)
O9 Cu6 O5 88.9(2)
O10 Cu6 O5 89.2(2)
O21 Cu6 Cu5 134.5(2)
O22 Cu6 Cu5 135.0(2)
O9 Cu6 Cu5 39.18(17)
O10 Cu6 Cu5 39.26(17)
O5 Cu6 Cu5 89.46(15)
O9 Cu5 O40 173.5(3)
O9 Cu5 O10 79.6(3)
O40 Cu5 O10 93.9(3)
O9 Cu5 O36 94.6(3)
O40 Cu5 O36 91.8(3)
O10 Cu5 O36 174.1(3)
O9 Cu5 Cu4 96.76(19)
O40 Cu5 Cu4 83.84(19)
O10 Cu5 Cu4 96.26(18)
O36 Cu5 Cu4 85.7(2)
O9 Cu5 Cu6 39.77(17)
O40 Cu5 Cu6 133.8(2)
O10 Cu5 Cu6 39.87(18)
O36 Cu5 Cu6 134.3(2)
Cu4 Cu5 Cu6 99.15(6)
Cu4 O1 Cu3 95.2(2)
Cu4 O1 Cu1 115.9(3)
Cu3 O1 Cu1 134.4(3)
Cu4 O1 Cu2 113.8(3)
Cu3 O1 Cu2 100.1(2)
Cu1 O1 Cu2 96.8(2)
Cu12 O3 Cu11 95.0(2)
Cu12 O3 Cu9 117.7(3)
Cu11 O3 Cu9 130.5(3)
Cu12 O3 Cu10 116.2(3)
Cu11 O3 Cu10 100.1(3)
Cu9 O3 Cu10 97.2(2)
Cu7 O2 Cu4 121.4(3)
Cu7 O2 Cu3 120.7(3)
Cu4 O2 Cu3 95.0(2)
Cu7 O2 Cu8 101.2(2)
Cu4 O2 Cu8 119.8(3)
Cu3 O2 Cu8 97.5(2)
C14 O11 Cu13 121.3(6)
C14 O11 Cu14 124.3(6)
Cu13 O11 Cu14 101.1(2)
C17 O9 Cu5 121.4(6)
C17 O9 Cu6 127.0(5)
Cu5 O9 Cu6 101.1(3)
C13 O12 Cu13 120.9(6)
C13 O12 Cu14 123.6(6)
Cu13 O12 Cu14 100.9(3)
Cu2 O5 Cu8 137.2(3)
Cu2 O5 Cu6 91.4(2)
Cu8 O5 Cu6 89.9(2)
Cu2 O5 H303 102.3(4)
Cu8 O5 H303 102.4(4)
Cu6 O5 H303 142.3(5)
C15 O10 Cu5 121.5(6)
C15 O10 Cu6 124.2(6)
Cu5 O10 Cu6 100.9(3)
C8 O18 Cu12 130.5(6)
C1 O43 Cu4 130.3(5)
Cu11 O4 Cu12 95.3(2)
Cu11 O4 Cu15 126.2(3)
Cu12 O4 Cu15 117.7(3)
Cu11 O4 Cu16 100.3(3)
Cu12 O4 Cu16 115.8(3)
Cu15 O4 Cu16 101.2(3)
C2 O19 Cu13 123.2(5)
C8 O20 Cu13 123.4(5)
C10 O39 Cu4 133.1(6)
Cu10 O6 Cu16 137.5(3)
Cu10 O6 Cu14 90.0(2)
Cu16 O6 Cu14 90.6(2)
Cu10 O6 H302 109.8(5)
Cu16 O6 H302 109.8(5)
Cu14 O6 H302 109.8(5)
C5 O23 Cu10 132.0(6)
C2 O33 Cu12 129.8(5)
C1 O40 Cu5 123.7(6)
C5 O17 Cu14 128.3(6)
C11 O26 Cu3 128.9(7)
C6 O24 Cu1 132.4(6)
C12 O37 Cu2 131.7(6)
C20 O34 Cu16 131.9(6)
C20 O35 Cu14 126.1(6)
Cu1 O7 Cu9 117.2(3)
Cu1 O7 H301 107.2(5)
Cu9 O7 H301 106.9(5)
C10 O36 Cu5 120.6(6)
C18 O21 Cu6 126.2(6)
C4 O28 Cu3 131.8(6)
C12 O22 Cu6 127.4(6)
C18 O25 Cu8 130.8(7)
C16 O15 Cu1 128.2(5)
C16 O15 Cu2 130.9(6)
Cu1 O15 Cu2 100.2(3)
C6 O29 Cu9 132.0(6)
C11 O31 Cu11 132.6(7)
C4 O32 Cu11 129.4(6)
O40 C1 O43 124.3(8)
O40 C1 C9 117.8(8)
O43 C1 C9 117.9(8)
C46 O16 Cu9 129.2(7)
C46 O16 Cu10 130.1(7)
Cu9 O16 Cu10 100.5(3)
O19 C2 O33 124.5(8)
O19 C2 C7 117.2(7)
O33 C2 C7 118.3(8)
O20 C8 O18 124.3(8)
O20 C8 C22 117.0(7)
O18 C8 C22 118.7(8)
O9 C17 C35 112.5(8)
O9 C17 H1 109.1
C35 C17 H1 109.1
O9 C17 H2 109.1
C35 C17 H2 109.1
H1 C17 H2 107.8
O17 C5 O23 124.0(8)
O17 C5 C29 118.1(8)
O23 C5 C29 117.9(8)
O39 C10 O36 125.3(8)
O39 C10 C31 118.7(9)
O36 C10 C31 115.9(9)
O12 C13 C65 110.9(9)
O12 C13 H3 109.5
C65 C13 H3 109.5
O12 C13 H4 109.5
C65 C13 H4 109.5
H3 C13 H4 108.1
O11 C14 C49 113.6(9)
O11 C14 H5 108.9
C49 C14 H5 108.9
O11 C14 H6 108.9
C49 C14 H6 108.9
H5 C14 H6 107.7
O10 C15 C76 113.0(9)
O10 C15 H7 109.0
C76 C15 H7 109.0
O10 C15 H8 109.0
C76 C15 H8 109.0
H7 C15 H8 107.8
O28 C4 O32 125.4(8)
O28 C4 C21 117.0(9)
O32 C4 C21 117.5(9)
O15 C16 C33 113.0(8)
O15 C16 H9 109.0
C33 C16 H9 109.0
O15 C16 H10 109.0
C33 C16 H10 109.0
H9 C16 H10 107.8
C27 C7 C2 111.4(8)
C27 C7 C28 113.7(8)
C2 C7 C28 111.2(7)
C27 C7 C26 106.4(8)
C2 C7 C26 106.5(7)
C28 C7 C26 107.3(8)
O22 C12 O37 126.4(8)
O22 C12 C43 117.2(8)
O37 C12 C43 116.2(8)
O29 C6 O24 125.5(8)
O29 C6 C36 117.7(8)
O24 C6 C36 116.8(8)
C23 C9 C1 112.7(8)
C23 C9 C24 111.0(9)
C1 C9 C24 106.4(8)
C23 C9 C25 109.4(8)
C1 C9 C25 108.4(8)
C24 C9 C25 109.0(9)
O31 C11 O26 125.0(9)
O31 C11 C30 116.9(9)
O26 C11 C30 118.1(9)
O21 C18 O25 126.7(9)
O21 C18 C19 116.6(10)
O25 C18 C19 116.7(10)
C7 C26 H11 109.5
C7 C26 H12 109.5
H11 C26 H12 109.5
C7 C26 H13 109.5
H11 C26 H13 109.5
H12 C26 H13 109.5
C16 C33 C34 109.1(9)
C16 C33 H14 109.9
C34 C33 H14 109.9
C16 C33 H15 109.9
C34 C33 H15 109.9
H14 C33 H15 108.3
C106 C22 C63 110.0(13)
C106 C22 C8 111.8(8)
C63 C22 C8 108.8(8)
C106 C22 C64 109.5(12)
C63 C22 C64 108.2(11)
C8 C22 C64 108.4(9)
O34 C20 O35 126.3(9)
O34 C20 C37 117.4(10)
O35 C20 C37 116.3(11)
C17 C35 C42 109.3(10)
C17 C35 H16 109.8
C42 C35 H16 109.8
C17 C35 H17 109.8
C42 C35 H17 109.8
H16 C35 H17 108.3
C7 C27 H18 109.5
C7 C27 H19 109.5
H18 C27 H19 109.5
C7 C27 H20 109.5
H18 C27 H20 109.5
H19 C27 H20 109.5
C33 C34 H21 109.5
C33 C34 H22 109.5
H21 C34 H22 109.5
C33 C34 H23 109.5
H21 C34 H23 109.5
H22 C34 H23 109.5
C7 C28 H24 109.5
C7 C28 H25 109.5
H24 C28 H25 109.5
C7 C28 H26 109.5
H24 C28 H26 109.5
H25 C28 H26 109.5
C9 C23 H27 109.5
C9 C23 H28 109.5
H27 C23 H28 109.5
C9 C23 H29 109.5
H27 C23 H29 109.5
H28 C23 H29 109.5
C9 C24 H30 109.5
C9 C24 H31 109.5
H30 C24 H31 109.5
C9 C24 H32 109.5
H30 C24 H32 109.5
H31 C24 H32 109.5
C59 C29 C38 110.5(10)
C59 C29 C5 107.7(10)
C38 C29 C5 113.2(8)
C59 C29 C62 108.6(12)
C38 C29 C62 109.2(10)
C5 C29 C62 107.4(9)
C78 C21 C79 110(2)
C78 C21 C102 111(2)
C79 C21 C102 103.2(17)
C78 C21 C4 111.0(11)
C79 C21 C4 110.0(10)
C102 C21 C4 112.1(12)
C66 C30 C58 114.3(12)
C66 C30 C11 111.1(9)
C58 C30 C11 112.1(10)
C66 C30 C47 106.9(11)
C58 C30 C47 107.1(12)
C11 C30 C47 104.7(9)
C9 C25 H33 109.5
C9 C25 H34 109.5
H33 C25 H34 109.5
C9 C25 H35 109.5
H33 C25 H35 109.5
H34 C25 H35 109.5
C56 C31 C57 109.8(12)
C56 C31 C41 114.2(11)
C57 C31 C41 107.0(12)
C56 C31 C10 110.5(10)
C57 C31 C10 105.4(9)
C41 C31 C10 109.5(9)
C67 C19 C44 111.5(13)
C67 C19 C45 109.4(13)
C44 C19 C45 109.8(11)
C67 C19 C18 111.5(10)
C44 C19 C18 109.3(10)
C45 C19 C18 105.2(10)
C51 O41 H36 109.5
C74 C36 C73 111(2)
C74 C36 C40 111.5(19)
C73 C36 C40 106.3(18)
C74 C36 C6 107.7(12)
C73 C36 C6 107.6(13)
C40 C36 C6 112.5(9)
C61 C43 C60 113.8(14)
C61 C43 C12 110.8(10)
C60 C43 C12 110.9(11)
C61 C43 C103 106.3(14)
C60 C43 C103 109.7(14)
C12 C43 C103 104.9(11)
C48 C46 O16 105.6(12)
C48 C46 H37 110.6
O16 C46 H37 110.6
C48 C46 H38 110.6
O16 C46 H38 110.6
H37 C46 H38 108.8
C72 C37 C54 113.9(14)
C72 C37 C20 111.0(11)
C54 C37 C20 107.1(10)
C72 C37 C55 108.9(14)
C54 C37 C55 104.9(12)
C20 C37 C55 110.9(11)
C52 C50 H39 109.5
C52 C50 H40 109.5
H39 C50 H40 109.5
C52 C50 H41 109.5
H39 C50 H41 109.5
H40 C50 H41 109.5
O41 C51 C52 117.0(9)
O41 C51 H42 108.1
C52 C51 H42 108.1
O41 C51 H43 108.1
C52 C51 H43 108.1
H42 C51 H43 107.3
C29 C38 H44 109.5
C29 C38 H45 109.5
H44 C38 H45 109.5
C29 C38 H46 109.5
H44 C38 H46 109.5
H45 C38 H46 109.5
C31 C41 H47 109.5
C31 C41 H48 109.5
H47 C41 H48 109.5
C31 C41 H49 109.5
H47 C41 H49 109.5
H48 C41 H49 109.5
C19 C44 H50 109.5
C19 C44 H51 109.5
H50 C44 H51 109.5
C19 C44 H52 109.5
H50 C44 H52 109.5
H51 C44 H52 109.5
C14 C49 C104 109.6(16)
C14 C49 H53 109.8
C104 C49 H53 109.8
C14 C49 H54 109.8
C104 C49 H54 109.8
H53 C49 H54 108.2
C30 C47 H55 109.5
C30 C47 H56 109.5
H55 C47 H56 109.5
C30 C47 H57 109.5
H55 C47 H57 109.5
H56 C47 H57 109.5
C46 C48 C75 102.6(13)
C46 C48 H58 111.2
C75 C48 H58 111.2
C46 C48 H59 111.2
C75 C48 H59 111.2
H58 C48 H59 109.2
C36 C40 H60 109.5
C36 C40 H61 109.5
H60 C40 H61 109.5
C36 C40 H62 109.5
H60 C40 H62 109.5
H61 C40 H62 109.5
C51 C52 C50 111.4(12)
C51 C52 H63 109.4
C50 C52 H63 109.4
C51 C52 H64 109.4
C50 C52 H64 109.4
H63 C52 H64 108.0
C35 C42 H65 109.5
C35 C42 H66 109.5
H65 C42 H66 109.5
C35 C42 H67 109.5
H65 C42 H67 109.5
H66 C42 H67 109.5
C19 C45 H68 109.5
C19 C45 H69 109.5
H68 C45 H69 109.5
C19 C45 H70 109.5
H68 C45 H70 109.5
H69 C45 H70 109.5
C31 C56 H71 109.5
C31 C56 H72 109.5
H71 C56 H72 109.5
C31 C56 H73 109.5
H71 C56 H73 109.5
H72 C56 H73 109.5
C22 C63 H74 109.5
C22 C63 H75 109.5
H74 C63 H75 109.5
C22 C63 H76 109.5
H74 C63 H76 109.5
H75 C63 H76 109.5
C30 C66 H77 109.5
C30 C66 H78 109.5
H77 C66 H78 109.5
C30 C66 H79 109.5
H77 C66 H79 109.5
H78 C66 H79 109.5
C31 C57 H80 109.5
C31 C57 H81 109.5
H80 C57 H81 109.5
C31 C57 H82 109.5
H80 C57 H82 109.5
H81 C57 H82 109.5
C22 C64 H83 109.5
C22 C64 H84 109.5
H83 C64 H84 109.5
C22 C64 H85 109.5
H83 C64 H85 109.5
H84 C64 H85 109.5
C105 C65 C13 115.5(14)
C105 C65 H86 108.4
C13 C65 H86 108.4
C105 C65 H87 108.4
C13 C65 H87 108.4
H86 C65 H87 107.5
C30 C58 H88 109.5
C30 C58 H89 109.5
H88 C58 H89 109.5
C30 C58 H90 109.5
H88 C58 H90 109.5
H89 C58 H90 109.5
C29 C59 H91 109.5
C29 C59 H92 109.5
H91 C59 H92 109.5
C29 C59 H93 109.5
H91 C59 H93 109.5
H92 C59 H93 109.5
C43 C60 H94 109.5
C43 C60 H95 109.5
H94 C60 H95 109.5
C43 C60 H96 109.5
H94 C60 H96 109.5
H95 C60 H96 109.5
C43 C61 H97 109.5
C43 C61 H98 109.5
H97 C61 H98 109.5
C43 C61 H99 109.5
H97 C61 H99 109.5
H98 C61 H99 109.5
C37 C55 H100 109.5
C37 C55 H101 109.5
H100 C55 H101 109.5
C37 C55 H102 109.5
H100 C55 H102 109.5
H101 C55 H102 109.5
C19 C67 H103 109.5
C19 C67 H104 109.5
H103 C67 H104 109.5
C19 C67 H105 109.5
H103 C67 H105 109.5
H104 C67 H105 109.5
C29 C62 H106 109.5
C29 C62 H107 109.5
H106 C62 H107 109.5
C29 C62 H108 109.5
H106 C62 H108 109.5
H107 C62 H108 109.5
C37 C54 H109 109.5
C37 C54 H110 109.5
H109 C54 H110 109.5
C37 C54 H111 109.5
H109 C54 H111 109.5
H110 C54 H111 109.5
C48 C75 H112 109.5
C48 C75 H113 109.5
H112 C75 H113 109.5
C48 C75 H114 109.5
H112 C75 H114 109.5
H113 C75 H114 109.5
C77 C76 C15 122.8(16)
C77 C76 H115 106.6
C15 C76 H115 106.6
C77 C76 H116 106.6
C15 C76 H116 106.6
H115 C76 H116 106.6
C37 C72 H117 109.5
C37 C72 H118 109.5
H117 C72 H118 109.5
C37 C72 H119 109.5
H117 C72 H119 109.5
H118 C72 H119 109.5
C76 C77 H120 109.5
C76 C77 H121 109.5
H120 C77 H121 109.5
C76 C77 H122 109.5
H120 C77 H122 109.5
H121 C77 H122 109.5
C36 C73 H123 109.5
C36 C73 H124 109.5
H123 C73 H124 109.5
C36 C73 H125 109.5
H123 C73 H125 109.5
H124 C73 H125 109.5
C36 C74 H126 109.5
C36 C74 H127 109.5
H126 C74 H127 109.5
C36 C74 H128 109.5
H126 C74 H128 109.5
H127 C74 H128 109.5
C21 C78 H129 109.5
C21 C78 H130 109.5
H129 C78 H130 109.5
C21 C78 H131 109.5
H129 C78 H131 109.5
H130 C78 H131 109.5
C21 C79 H132 109.5
C21 C79 H133 109.5
H132 C79 H133 109.5
C21 C79 H134 109.5
H132 C79 H134 109.5
H133 C79 H134 109.5
C22 C106 H135 109.5
C22 C106 H136 109.5
H135 C106 H136 109.5
C22 C106 H137 109.5
H135 C106 H137 109.5
H136 C106 H137 109.5
C65 C105 H138 109.5
C65 C105 H139 109.5
H138 C105 H139 109.5
C65 C105 H140 109.5
H138 C105 H140 109.5
H139 C105 H140 109.5
C101 O42 H141 109(2)
C49 C104 H142 109.5
C49 C104 H143 109.5
H142 C104 H143 109.5
C49 C104 H144 109.5
H142 C104 H144 109.5
H143 C104 H144 109.5
C43 C103 H145 109.5
C43 C103 H146 109.5
H145 C103 H146 109.5
C43 C103 H147 109.5
H145 C103 H147 109.5
H146 C103 H147 109.5
C21 C102 H148 109.5
C21 C102 H149 109.5
H148 C102 H149 109.5
C21 C102 H150 109.5
H148 C102 H150 109.5
H149 C102 H150 109.5
O42 C101 C99 99(3)
O42 C101 H151 111.9
C99 C101 H151 111.9
O42 C101 H152 111.9
C99 C101 H152 111.9
H151 C101 H152 109.6
C99 C100 H153 109.5
C99 C100 H154 109.5
H153 C100 H154 109.5
C99 C100 H155 109.5
H153 C100 H155 109.5
H154 C100 H155 109.5
C100 C99 C101 141(4)
C100 C99 H156 101.9
C101 C99 H156 101.9
C100 C99 H157 101.9
C101 C99 H157 101.9
H156 C99 H157 104.7
C53 O14 Cu15 127.2(7)
C53 O14 Cu16 129.1(7)
Cu15 O14 Cu16 100.5(3)
C98 C53 O14 127.7(15)
C98 C53 H158 105.4
O14 C53 H158 105.4
C98 C53 H159 105.4
O14 C53 H159 105.4
H158 C53 H159 106.0
C53 C98 C97 118(2)
C53 C98 H160 107.9
C97 C98 H160 107.9
C53 C98 H161 107.9
C97 C98 H161 107.9
H160 C98 H161 107.2
C98 C97 H162 109.5
C98 C97 H163 109.5
H162 C97 H163 109.5
C98 C97 H164 109.5
H162 C97 H164 109.5
H163 C97 H164 109.5
Cu15 O8 Cu7 120.5(4)
Cu15 O8 H304 106.5(6)
Cu7 O8 H304 106.4(5)
Cu15 O8 H305 109.1(4)
Cu7 O8 H305 107.2(4)
H304 O8 H305 4.2(2)
C3 O30 Cu7 130.8(6)
C3 O38 Cu15 130.7(6)
O38 C3 O30 126.5(8)
O38 C3 C39 116.0(8)
O30 C3 C39 117.5(8)
C71 C39 C70 119.3(19)
C71 C39 C96 104(3)
C70 C39 C96 96(2)
C71 C39 C3 113.2(14)
C70 C39 C3 114.0(11)
C96 C39 C3 107.4(17)
C39 C70 H165 109.5
C39 C70 H166 109.5
H165 C70 H166 109.5
C39 C70 H167 109.5
H165 C70 H167 109.5
H166 C70 H167 109.5
C39 C71 H168 109.5
C39 C71 H169 109.5
H168 C71 H169 109.5
C39 C71 H170 109.5
H168 C71 H170 109.5
H169 C71 H170 109.5
C39 C96 H171 109.5
C39 C96 H172 109.5
H171 C96 H172 109.5
C39 C96 H173 109.5
H171 C96 H173 109.5
H172 C96 H173 109.5
C32 O13 Cu8 128.5(7)
C32 O13 Cu7 128.3(7)
Cu8 O13 Cu7 100.1(3)
C95 C32 O13 132.0(18)
C95 C32 H174 104.2
O13 C32 H174 104.2
C95 C32 H175 104.2
O13 C32 H175 104.2
H174 C32 H175 105.6
C32 C95 C94 99(3)
C32 C95 H176 112.0
C94 C95 H176 112.0
C32 C95 H177 112.0
C94 C95 H177 112.0
H176 C95 H177 109.6
C95 C94 H178 109.5
C95 C94 H179 109.5
H178 C94 H179 109.5
C95 C94 H180 109.5
H178 C94 H180 109.5
H179 C94 H180 109.5
H181 C91 H182 109.5
H181 C91 H183 109.5
H182 C91 H183 109.5
H184 C90 H185 109.5
H184 C90 H186 109.5
H185 C90 H186 109.5
H187 C89 H188 109.5
H187 C89 H189 109.5
H188 C89 H189 109.5
Cu15 O46 Cu7 93.8(10)
Cu15 O46 H304 83(2)
Cu7 O46 H304 83(2)
Cu15 O46 H305 111.4(19)
Cu7 O46 H305 109(2)
H304 O46 H305 40.0(14)
Cu15 O47 Cu7 117.5(14)
H197 C83 H198 109.5
H197 C83 H199 109.5
H198 C83 H199 109.5
H200 C82 H201 109.5
H200 C82 H202 109.5
H201 C82 H202 109.5
H203 C81 H204 109.5
H203 C81 H205 109.5
H204 C81 H205 109.5
O50 O49 C68 63(2)
O50 O49 H206 44.2(19)
C68 O49 H206 104(2)
C80 C69 H207 109.5
C80 C69 H208 109.5
H207 C69 H208 109.5
C80 C69 H209 109.5
H207 C69 H209 109.5
H208 C69 H209 109.5
C80 C68 O50 85(4)
C80 C68 O49 121(3)
O50 C68 O49 49.7(16)
C80 C68 H210 119(4)
O50 C68 H210 80(3)
O49 C68 H210 92(2)
C80 C68 H211 111(5)
O50 C68 H211 154(3)
O49 C68 H211 104(3)
H210 C68 H211 108(3)
C68 C80 C69 108(3)
C68 C80 H212 110.2
C69 C80 H212 110.2
C68 C80 H213 110.2
C69 C80 H213 110.2
H212 C80 H213 108.5
O49 O50 C68 67.0(18)
O49 O50 H206 41.8(19)
C68 O50 H206 106(3)

loop_
_geom_bond_atom_site_label_1
_geom_bond_atom_site_label_2
_geom_bond_distance
Cu1 O15 1.897(6)
Cu1 O7 1.905(6)
Cu1 O1 1.943(5)
Cu1 O24 1.952(5)
Cu1 Cu2 2.9230(19)
Cu7 O48 1.73(3)
Cu7 O8 1.856(7)
Cu7 O47 1.91(3)
Cu7 O2 1.909(5)
Cu7 O13 1.953(7)
Cu7 O30 1.976(7)
Cu7 O46 2.21(2)
Cu7 Cu8 2.9809(17)
Cu15 O44 1.76(3)
Cu15 O8 1.855(7)
Cu15 O47 1.86(3)
Cu15 O4 1.925(5)
Cu15 O14 1.939(7)
Cu15 O38 1.986(7)
Cu15 O46 2.20(2)
Cu15 Cu16 2.9882(18)
Cu12 O3 1.909(5)
Cu12 O4 1.915(6)
Cu12 O33 1.946(6)
Cu12 O18 1.962(6)
Cu12 Cu11 2.8228(16)
Cu12 Cu13 2.8395(19)
Cu9 O16 1.882(6)
Cu9 O7 1.911(6)
Cu9 O3 1.930(5)
Cu9 O29 1.943(6)
Cu9 Cu10 2.9182(18)
Cu3 O1 1.917(5)
Cu3 O2 1.919(6)
Cu3 O28 1.950(7)
Cu3 O26 1.972(7)
Cu3 Cu4 2.828(2)
Cu3 Cu8 2.9084(17)
Cu3 Cu2 2.9766(16)
Cu2 O15 1.913(6)
Cu2 O37 1.941(6)
Cu2 O5 1.958(6)
Cu2 O1 1.965(5)
Cu14 O35 1.927(7)
Cu14 O17 1.931(6)
Cu14 O11 1.953(6)
Cu14 O12 1.953(6)
Cu14 O6 2.357(6)
Cu14 Cu13 2.983(2)
Cu4 O1 1.913(5)
Cu4 O2 1.918(5)
Cu4 O39 1.957(6)
Cu4 O43 1.962(6)
Cu4 Cu5 2.8668(18)
Cu10 O16 1.914(6)
Cu10 O6 1.951(6)
Cu10 O23 1.953(6)
Cu10 O3 1.960(6)
Cu10 Cu11 2.9745(18)
Cu11 O4 1.905(6)
Cu11 O3 1.919(5)
Cu11 O32 1.948(7)
Cu11 O31 1.958(7)
Cu11 Cu16 2.9514(16)
Cu13 O11 1.909(6)
Cu13 O19 1.913(6)
Cu13 O12 1.917(6)
Cu13 O20 1.921(6)
Cu8 O27 1.88(3)
Cu8 O13 1.935(7)
Cu8 O2 1.949(6)
Cu8 O25 1.956(7)
Cu8 O5 1.971(5)
Cu16 O45 1.91(3)
Cu16 O4 1.940(6)
Cu16 O34 1.943(7)
Cu16 O14 1.948(7)
Cu16 O6 1.971(6)
Cu6 O21 1.921(7)
Cu6 O22 1.941(6)
Cu6 O9 1.947(6)
Cu6 O10 1.950(6)
Cu6 O5 2.353(6)
Cu6 Cu5 2.9864(18)
Cu5 O9 1.922(6)
Cu5 O40 1.923(6)
Cu5 O10 1.924(6)
Cu5 O36 1.926(6)
O11 C14 1.436(10)
O9 C17 1.435(10)
O12 C13 1.430(10)
O5 H303 0.823(6)
O10 C15 1.421(10)
O18 C8 1.265(10)
O43 C1 1.268(10)
O19 C2 1.264(10)
O20 C8 1.253(10)
O39 C10 1.236(11)
O6 H302 0.820(6)
O23 C5 1.276(11)
O33 C2 1.267(10)
O40 C1 1.248(10)
O17 C5 1.257(10)
O26 C11 1.236(11)
O24 C6 1.269(10)
O37 C12 1.268(10)
O34 C20 1.259(13)
O35 C20 1.265(12)
O7 H301 0.827(6)
O36 C10 1.268(11)
O21 C18 1.228(13)
O28 C4 1.223(11)
O22 C12 1.238(11)
O25 C18 1.284(12)
O15 C16 1.415(10)
O29 C6 1.247(11)
O31 C11 1.221(11)
O32 C4 1.250(11)
C1 C9 1.531(12)
O16 C46 1.466(13)
C2 C7 1.532(11)
C8 C22 1.520(12)
C17 C35 1.506(14)
C17 H1 0.9700
C17 H2 0.9700
C5 C29 1.513(12)
C10 C31 1.546(12)
C13 C65 1.522(16)
C13 H3 0.9700
C13 H4 0.9700
C14 C49 1.476(16)
C14 H5 0.9700
C14 H6 0.9700
C15 C76 1.477(16)
C15 H7 0.9700
C15 H8 0.9700
C4 C21 1.547(12)
C16 C33 1.510(13)
C16 H9 0.9700
C16 H10 0.9700
C7 C27 1.518(13)
C7 C28 1.534(12)
C7 C26 1.540(13)
C12 C43 1.537(13)
C6 C36 1.549(13)
C9 C23 1.520(13)
C9 C24 1.535(14)
C9 C25 1.536(13)
C11 C30 1.548(13)
C18 C19 1.559(14)
C26 H11 0.9600
C26 H12 0.9600
C26 H13 0.9600
C33 C34 1.546(13)
C33 H14 0.9700
C33 H15 0.9700
C22 C106 1.495(15)
C22 C63 1.497(16)
C22 C64 1.521(15)
C20 C37 1.519(14)
C35 C42 1.549(14)
C35 H16 0.9700
C35 H17 0.9700
C27 H18 0.9600
C27 H19 0.9600
C27 H20 0.9600
C34 H21 0.9600
C34 H22 0.9600
C34 H23 0.9600
C28 H24 0.9600
C28 H25 0.9600
C28 H26 0.9600
C23 H27 0.9600
C23 H28 0.9600
C23 H29 0.9600
C24 H30 0.9600
C24 H31 0.9600
C24 H32 0.9600
C29 C59 1.504(16)
C29 C38 1.505(12)
C29 C62 1.529(17)
C21 C78 1.36(2)
C21 C79 1.38(2)
C21 C102 1.40(2)
C30 C66 1.485(16)
C30 C58 1.489(17)
C30 C47 1.570(17)
C25 H33 0.9600
C25 H34 0.9600
C25 H35 0.9600
C31 C56 1.472(18)
C31 C57 1.528(18)
C31 C41 1.545(16)
C19 C67 1.496(19)
C19 C44 1.506(17)
C19 C45 1.533(17)
O41 C51 1.386(11)
O41 H36 0.8200
C36 C74 1.37(3)
C36 C73 1.42(3)
C36 C40 1.462(15)
C43 C61 1.460(16)
C43 C60 1.486(19)
C43 C103 1.64(2)
C46 C48 1.426(17)
C46 H37 0.9700
C46 H38 0.9700
C37 C72 1.473(18)
C37 C54 1.501(17)
C37 C55 1.53(2)
C50 C52 1.579(18)
C50 H39 0.9600
C50 H40 0.9600
C50 H41 0.9600
C51 C52 1.393(16)
C51 H42 0.9700
C51 H43 0.9700
C38 H44 0.9600
C38 H45 0.9600
C38 H46 0.9600
C41 H47 0.9600
C41 H48 0.9600
C41 H49 0.9600
C44 H50 0.9600
C44 H51 0.9600
C44 H52 0.9600
C49 C104 1.53(2)
C49 H53 0.9700
C49 H54 0.9700
C47 H55 0.9600
C47 H56 0.9600
C47 H57 0.9600
C48 C75 1.654(18)
C48 H58 0.9700
C48 H59 0.9700
C40 H60 0.9600
C40 H61 0.9600
C40 H62 0.9600
C52 H63 0.9700
C52 H64 0.9700
C42 H65 0.9600
C42 H66 0.9600
C42 H67 0.9600
C45 H68 0.9600
C45 H69 0.9600
C45 H70 0.9600
C56 H71 0.9600
C56 H72 0.9600
C56 H73 0.9600
C63 H74 0.9600
C63 H75 0.9600
C63 H76 0.9600
C66 H77 0.9600
C66 H78 0.9600
C66 H79 0.9600
C57 H80 0.9600
C57 H81 0.9600
C57 H82 0.9600
C64 H83 0.9600
C64 H84 0.9600
C64 H85 0.9600
C65 C105 1.44(2)
C65 H86 0.9700
C65 H87 0.9700
C58 H88 0.9600
C58 H89 0.9600
C58 H90 0.9600
C59 H91 0.9600
C59 H92 0.9600
C59 H93 0.9600
C60 H94 0.9600
C60 H95 0.9600
C60 H96 0.9600
C61 H97 0.9600
C61 H98 0.9600
C61 H99 0.9600
C55 H100 0.9600
C55 H101 0.9600
C55 H102 0.9600
C67 H103 0.9600
C67 H104 0.9600
C67 H105 0.9600
C62 H106 0.9600
C62 H107 0.9600
C62 H108 0.9600
C54 H109 0.9600
C54 H110 0.9600
C54 H111 0.9600
C75 H112 0.9600
C75 H113 0.9600
C75 H114 0.9600
C76 C77 1.281(12)
C76 H115 0.9700
C76 H116 0.9700
C72 H117 0.9600
C72 H118 0.9600
C72 H119 0.9600
C77 H120 0.9600
C77 H121 0.9600
C77 H122 0.9600
C73 H123 0.9600
C73 H124 0.9600
C73 H125 0.9600
C74 H126 0.9600
C74 H127 0.9600
C74 H128 0.9600
C78 H129 0.9600
C78 H130 0.9600
C78 H131 0.9600
C79 H132 0.9600
C79 H133 0.9600
C79 H134 0.9600
C106 H135 0.9600
C106 H136 0.9600
C106 H137 0.9600
C105 H138 0.9600
C105 H139 0.9600
C105 H140 0.9600
O42 C101 1.388(19)
O42 H141 0.885(19)
C104 H142 0.9600
C104 H143 0.9600
C104 H144 0.9600
C103 H145 0.9600
C103 H146 0.9600
C103 H147 0.9600
C102 H148 0.9600
C102 H149 0.9600
C102 H150 0.9600
C101 C99 1.463(13)
C101 H151 0.9700
C101 H152 0.9700
C100 C99 1.442(18)
C100 H153 0.9600
C100 H154 0.9600
C100 H155 0.9600
C99 H156 0.9700
C99 H157 0.9700
O14 C53 1.383(13)
C53 C98 1.369(16)
C53 H158 0.9700
C53 H159 0.9700
C98 C97 1.46(2)
C98 H160 0.9700
C98 H161 0.9700
C97 H162 0.9600
C97 H163 0.9600
C97 H164 0.9600
O8 H304 0.823(7)
O8 H305 1.376(7)
O30 C3 1.247(11)
O38 C3 1.242(11)
C3 C39 1.524(13)
C39 C71 1.40(2)
C39 C70 1.42(2)
C39 C96 1.52(4)
C70 H165 0.9600
C70 H166 0.9600
C70 H167 0.9600
C71 H168 0.9600
C71 H169 0.9600
C71 H170 0.9600
C96 H171 0.9600
C96 H172 0.9600
C96 H173 0.9600
O13 C32 1.363(14)
C32 C95 1.358(18)
C32 H174 0.9700
C32 H175 0.9700
C95 C94 1.62(4)
C95 H176 0.9700
C95 H177 0.9700
C94 H178 0.9600
C94 H179 0.9600
C94 H180 0.9600
C91 H181 0.9600
C91 H182 0.9599
C91 H183 0.9600
C90 H184 0.9600
C90 H185 0.9600
C90 H186 0.9600
C89 H187 0.9600
C89 H188 0.9600
C89 H189 0.9600
O46 H304 0.69(3)
O46 H305 0.87(3)
C83 H197 0.9600
C83 H198 0.9600
C83 H199 0.9600
C82 H200 0.9600
C82 H201 0.9600
C82 H202 0.9600
C81 H203 0.9600
C81 H204 0.9600
C81 H205 0.9600
O49 O50 1.28(3)
O49 C68 1.55(2)
O49 H206 0.86(2)
C69 C80 1.43(2)
C69 H207 0.9600
C69 H208 0.9600
C69 H209 0.9600
C68 C80 1.39(2)
C68 O50 1.50(4)
C68 H210 0.95(3)
C68 H211 0.97(4)
C80 H212 0.9700
C80 H213 0.9700
O50 H206 0.89(3)
